data_7126174
loop_
_publ_author_name
'Li, Xiao-Zhen'
'Zhou, Li-Peng'
'Hu, Shao-Jun'
'Cai, Li-Xuan'
'Guo, Xiao-Qing'
'Wang, Zhuo'
'Sun, Qing-Fu'

_publ_section_title
;
 Metal ion adaptive self-assembly of photoactive lanthanide-based
 supramolecular hosts.
;
_journal_issue 32
_journal_name_full 'Chemical communications (Cambridge, England)'
_journal_page_first 4416
_journal_page_last 4419
_journal_paper_doi 10.1039/d0cc00936a
_journal_volume 56
_journal_year 2020
_chemical_formula_sum 'C648 H540 Cl0 Eu8 N96 O48'
_chemical_formula_weight 11655.41
_space_group_crystal_system tetragonal
_space_group_IT_number 85
_space_group_name_Hall '-P 4a'
_space_group_name_H-M_alt 'P 4/n :2'
_atom_sites_solution_hydrogens geom
_audit_creation_method SHELXL-2016/4
_audit_update_record
;
2020-01-15 deposited with the CCDC.	2020-03-10 downloaded from the CCDC.
;
_cell_angle_alpha 90
_cell_angle_beta 90
_cell_angle_gamma 90
_cell_formula_units_Z 2
_cell_length_a 38.200(5)
_cell_length_b 38.200(5)
_cell_length_c 46.770(9)
_cell_measurement_reflns_used 308947
_cell_measurement_temperature 293(2)
_cell_measurement_theta_max 23.440
_cell_measurement_theta_min 0.370
_cell_volume 68249(18)
_computing_cell_refinement 'Bruker SAINT'
_computing_data_collection 'Bruker APEX2'
_computing_data_reduction 'Bruker SAINT, SADABS and XPREP'
_computing_molecular_graphics 'Bruker SHELXTL'
_computing_publication_material 'Bruker SHELXTL'
_computing_structure_refinement 'SHELXL-2016/4 (Sheldrick, 2016)'
_computing_structure_solution 'SHELXS-97 (Sheldrick 2008)'
_diffrn_ambient_temperature 293(2)
_diffrn_measured_fraction_theta_full 0.998
_diffrn_measured_fraction_theta_max 0.998
_diffrn_measurement_device_type 'Bruker P4'
_diffrn_measurement_method '\w scans'
_diffrn_radiation_type Synchrotron
_diffrn_radiation_wavelength 0.65253
_diffrn_reflns_av_R_equivalents 0.0937
_diffrn_reflns_av_unetI/netI 0.0408
_diffrn_reflns_Laue_measured_fraction_full 0.998
_diffrn_reflns_Laue_measured_fraction_max 0.998
_diffrn_reflns_limit_h_max 31
_diffrn_reflns_limit_h_min -31
_diffrn_reflns_limit_k_max 31
_diffrn_reflns_limit_k_min -31
_diffrn_reflns_limit_l_max 38
_diffrn_reflns_limit_l_min -38
_diffrn_reflns_number 158163
_diffrn_reflns_point_group_measured_fraction_full 0.998
_diffrn_reflns_point_group_measured_fraction_max 0.998
_diffrn_reflns_theta_full 17.225
_diffrn_reflns_theta_max 17.225
_diffrn_reflns_theta_min 0.435
_diffrn_source 'SSRF BL17B Beamline'
_exptl_absorpt_coefficient_mu 0.394
_exptl_crystal_colour purple
_exptl_crystal_density_diffrn 0.567
_exptl_crystal_description block
_exptl_crystal_F_000 11976
_exptl_crystal_size_max 0.35
_exptl_crystal_size_mid 0.3
_exptl_crystal_size_min 0.2
_refine_diff_density_max 1.057
_refine_diff_density_min -0.366
_refine_diff_density_rms 0.065
_refine_ls_extinction_method none
_refine_ls_goodness_of_fit_ref 1.118
_refine_ls_hydrogen_treatment constr
_refine_ls_matrix_type full
_refine_ls_number_parameters 1531
_refine_ls_number_reflns 20682
_refine_ls_number_restraints 1975
_refine_ls_restrained_S_all 1.199
_refine_ls_R_factor_all 0.1177
_refine_ls_R_factor_gt 0.0857
_refine_ls_shift/su_max 0.018
_refine_ls_shift/su_mean 0.001
_refine_ls_structure_factor_coef Fsqd
_refine_ls_weighting_details 'w=1/[\s^2^(Fo^2^)+(0.2000P)^2^] where P=(Fo^2^+2Fc^2^)/3'
_refine_ls_weighting_scheme calc
_refine_ls_wR_factor_gt 0.2564
_refine_ls_wR_factor_ref 0.2962
_reflns_Friedel_coverage 0.000
_reflns_number_gt 13439
_reflns_number_total 20682
_reflns_threshold_expression 'I > 2\s(I)'
_cod_data_source_file d0cc00936a2.cif
_cod_data_source_block p4n_sq_s
_cod_depositor_comments 'Adding full bibliography for 7126174.cif.'
_cod_original_cell_volume 68249(24)
_cod_original_sg_symbol_H-M 'P 4/n'
_cod_database_code 7126174
_shelx_shelxl_version_number 2016/4
_shelx_space_group_comment
;
The symmetry employed for this shelxl refinement is uniquely defined
by the following loop, which should always be used as a source of
symmetry information in preference to the above space-group names.
They are only intended as comments.
;

loop_
_space_group_symop_operation_xyz
'x, y, z'
'-x+1/2, -y+1/2, z'
'-y+1/2, x, z'
'y, -x+1/2, z'
'-x, -y, -z'
'x-1/2, y-1/2, -z'
'y-1/2, -x, -z'
'-y, x-1/2, -z'

loop_
_atom_site_label
_atom_site_type_symbol
_atom_site_fract_x
_atom_site_fract_y
_atom_site_fract_z
_atom_site_U_iso_or_equiv
_atom_site_adp_type
_atom_site_occupancy
_atom_site_site_symmetry_order
_atom_site_calc_flag
_atom_site_refinement_flags_posn
_atom_site_refinement_flags_adp
_atom_site_refinement_flags_occupancy
_atom_site_disorder_assembly
_atom_site_disorder_group
EU1 Eu 0.61579(2) 1.07365(2) -0.02605(2) 0.1427(3) Uani 1 1 d . . . . .
EU2 Eu 0.61941(2) 1.07852(2) -0.47148(2) 0.1650(4) Uani 1 1 d . . . . .
N1_1 N 0.30067(18) 1.06216(18) -0.20605(11) 0.147(3) Uani 1 1 d G U . . .
C2_1 C 0.32298(15) 1.0700(2) -0.18263(16) 0.158(4) Uani 1 1 d G U . . .
C3_1 C 0.3048(2) 1.0616(2) -0.15704(12) 0.178(4) Uani 1 1 d G U . . .
H3_1 H 0.313407 1.064232 -0.138552 0.214 Uiso 1 1 calc R U . . .
C4_1 C 0.27131(19) 1.0485(2) -0.16464(15) 0.166(4) Uani 1 1 d G U . . .
H4_1 H 0.254073 1.041056 -0.151996 0.199 Uiso 1 1 calc R U . . .
C5_1 C 0.26874(16) 1.0489(2) -0.19492(15) 0.152(3) Uani 1 1 d G U . . .
C6_1 C 0.2411(3) 1.0384(3) -0.2107(2) 0.161(3) Uani 1 1 d . U . . .
C7_1 C 0.21027(15) 1.0229(2) -0.19451(15) 0.163(4) Uani 1 1 d G U . . .
C8_1 C 0.1849(2) 1.04378(17) -0.18176(15) 0.170(4) Uani 1 1 d G U . . .
H8_1 H 0.187148 1.068021 -0.181996 0.204 Uiso 1 1 calc R U . . .
C9_1 C 0.15605(17) 1.0284(2) -0.16866(14) 0.171(4) Uani 1 1 d G U . . .
H9_1 H 0.139050 1.042369 -0.160125 0.205 Uiso 1 1 calc R U . . .
C10_1 C 0.15263(16) 0.9922(2) -0.16831(15) 0.167(4) Uani 1 1 d G U . . .
C11_1 C 0.1780(2) 0.97134(17) -0.18106(18) 0.216(5) Uani 1 1 d G U . . .
H11_1 H 0.175753 0.947100 -0.180822 0.259 Uiso 1 1 calc R U . . .
C12_1 C 0.20685(18) 0.9867(2) -0.19416(16) 0.209(5) Uani 1 1 d G U . . .
H12_1 H 0.223851 0.972751 -0.202693 0.251 Uiso 1 1 calc R U . . .
C13_1 C 0.12038(17) 0.9748(2) -0.15537(15) 0.169(4) Uani 1 1 d G U . . .
C14_1 C 0.0875(2) 0.99043(17) -0.15637(14) 0.160(4) Uani 1 1 d G U . . .
H14_1 H 0.084154 1.010708 -0.167015 0.192 Uiso 1 1 calc R U . . .
C15_1 C 0.05971(15) 0.9757(2) -0.14145(16) 0.170(4) Uani 1 1 d G U . . .
H15_1 H 0.037730 0.986135 -0.142115 0.203 Uiso 1 1 calc R U . . .
C16_1 C 0.06475(17) 0.9454(2) -0.12553(15) 0.172(4) Uani 1 1 d G U . . .
C17_1 C 0.0976(2) 0.92980(18) -0.12453(16) 0.203(5) Uani 1 1 d G U . . .
H17_1 H 0.100982 0.909522 -0.113880 0.243 Uiso 1 1 calc R U . . .
C18_1 C 0.12542(16) 0.9445(2) -0.13945(17) 0.197(5) Uani 1 1 d G U . . .
H18_1 H 0.147407 0.934094 -0.138780 0.236 Uiso 1 1 calc R U . . .
N19_1 N 0.0356(2) 0.9333(2) -0.1088(2) 0.191(4) Uani 1 1 d D U . . .
H19_1 H 0.014942 0.936768 -0.115539 0.229 Uiso 1 1 calc R U . . .
C20_1 C 0.0383(3) 0.9169(2) -0.0833(3) 0.173(4) Uani 1 1 d D U . . .
O21_1 O 0.06497(18) 0.90651(19) -0.07427(15) 0.160(2) Uani 1 1 d D U . . .
N22_1 N 0.01071(14) 0.89718(19) -0.04136(17) 0.169(3) Uani 1 1 d G U . . .
C23_1 C 0.00436(18) 0.9114(2) -0.06824(16) 0.173(4) Uani 1 1 d G U . . .
C24_1 C -0.0297(2) 0.9188(3) -0.07668(16) 0.231(6) Uani 1 1 d G U . . .
H24_1 H -0.033964 0.928301 -0.094662 0.277 Uiso 1 1 calc R U . . .
C25_1 C -0.05746(15) 0.9121(3) -0.0582(2) 0.273(7) Uani 1 1 d G U . . .
H25_1 H -0.080263 0.917069 -0.063899 0.328 Uiso 1 1 calc R U . . .
C26_1 C -0.05112(17) 0.8979(3) -0.03137(19) 0.253(6) Uani 1 1 d G U . . .
H26_1 H -0.069677 0.893399 -0.019043 0.303 Uiso 1 1 calc R U . . .
C27_1 C -0.0170(2) 0.8904(2) -0.02293(15) 0.211(5) Uani 1 1 d G U . . .
C28_1 C -0.0026(3) 0.8740(3) 0.0045(3) 0.172(4) Uani 1 1 d D U . . .
O29_1 O 0.0279(2) 0.87616(19) 0.00945(17) 0.172(3) Uani 1 1 d D U . . .
N30_1 N -0.0272(2) 0.8595(3) 0.0214(2) 0.190(4) Uani 1 1 d D U . . .
H30_1 H -0.048996 0.859359 0.016831 0.228 Uiso 1 1 calc R U . . .
C31_1 C -0.0145(4) 0.8441(4) 0.0479(3) 0.252(7) Uani 1 1 d D U . . .
H31_1 H 0.008550 0.852078 0.054343 0.302 Uiso 1 1 calc R U . . .
C32_1 C -0.0449(6) 0.8508(6) 0.0684(4) 0.405(13) Uani 1 1 d D U . . .
H32A_1 H -0.041880 0.873271 0.077296 0.608 Uiso 1 1 calc R U . . .
H32B_1 H -0.045307 0.832924 0.082749 0.608 Uiso 1 1 calc R U . . .
H32C_1 H -0.066509 0.850569 0.057930 0.608 Uiso 1 1 calc R U . . .
C33_1 C -0.0180(7) 0.8042(5) 0.0419(4) 0.400(12) Uani 1 1 d D U . . .
H33A_1 H -0.040097 0.799577 0.032824 0.600 Uiso 1 1 calc R U . . .
H33B_1 H -0.016747 0.791514 0.059590 0.600 Uiso 1 1 calc R U . . .
H33C_1 H 0.000645 0.796749 0.029533 0.600 Uiso 1 1 calc R U . . .
N34_1 N 0.26435(14) 1.04743(17) -0.25967(15) 0.146(3) Uani 1 1 d G U . . .
H34_1 H 0.284610 1.055613 -0.255225 0.176 Uiso 1 1 calc R U . . .
C35_1 C 0.23748(19) 1.0380(2) -0.24018(11) 0.146(3) Uani 1 1 d G U . . .
C36_1 C 0.20843(15) 1.0257(2) -0.25626(17) 0.174(4) Uani 1 1 d G U . . .
H36_1 H 0.187273 1.017809 -0.248827 0.209 Uiso 1 1 calc R U . . .
C37_1 C 0.21735(19) 1.0276(2) -0.28570(15) 0.174(4) Uani 1 1 d G U . . .
H37_1 H 0.203063 1.021191 -0.300920 0.209 Uiso 1 1 calc R U . . .
C38_1 C 0.25191(19) 1.0410(2) -0.28780(12) 0.152(3) Uani 1 1 d G U . . .
C39_1 C 0.2710(3) 1.0465(3) -0.3120(2) 0.153(3) Uani 1 1 d . U . . .
C40_1 C 0.25354(18) 1.0347(2) -0.34025(13) 0.156(3) Uani 1 1 d G U . . .
C41_1 C 0.2338(2) 1.05816(16) -0.35627(17) 0.166(4) Uani 1 1 d G U . . .
H41_1 H 0.230378 1.080904 -0.349732 0.200 Uiso 1 1 calc R U . . .
C42_1 C 0.21909(17) 1.0476(2) -0.38205(16) 0.166(4) Uani 1 1 d G U . . .
H42_1 H 0.205864 1.063275 -0.392771 0.200 Uiso 1 1 calc R U . . .
C43_1 C 0.22417(18) 1.0136(2) -0.39182(12) 0.144(3) Uani 1 1 d G U . . .
C44_1 C 0.2439(2) 0.99019(16) -0.37581(18) 0.191(4) Uani 1 1 d G U . . .
H44_1 H 0.247336 0.967449 -0.382345 0.229 Uiso 1 1 calc R U . . .
C45_1 C 0.25862(19) 1.0008(2) -0.35002(17) 0.205(5) Uani 1 1 d G U . . .
H45_1 H 0.271850 0.985077 -0.339305 0.246 Uiso 1 1 calc R U . . .
C46_1 C 0.20913(16) 1.0010(2) -0.41962(14) 0.144(3) Uani 1 1 d G U . . .
C47_1 C 0.20326(17) 1.02410(16) -0.44209(18) 0.152(3) Uani 1 1 d G U . . .
H47_1 H 0.211161 1.047079 -0.440875 0.183 Uiso 1 1 calc R U . . .
C48_1 C 0.18558(18) 1.0128(2) -0.46638(14) 0.158(3) Uani 1 1 d G U . . .
H48_1 H 0.181653 1.028274 -0.481419 0.190 Uiso 1 1 calc R U . . .
C49_1 C 0.17377(17) 0.9785(2) -0.46820(13) 0.149(3) Uani 1 1 d G U . . .
C50_1 C 0.1796(2) 0.95541(16) -0.44573(19) 0.184(4) Uani 1 1 d G U . . .
H50_1 H 0.171735 0.932431 -0.446949 0.220 Uiso 1 1 calc R U . . .
C51_1 C 0.1973(2) 0.9667(2) -0.42144(15) 0.194(5) Uani 1 1 d G U . . .
H51_1 H 0.201243 0.951235 -0.406405 0.233 Uiso 1 1 calc R U . . .
N52_1 N 0.15376(19) 0.9687(2) -0.49285(17) 0.159(3) Uani 1 1 d D U . . .
H52_1 H 0.156347 0.980841 -0.508198 0.191 Uiso 1 1 calc R U . . .
C53_1 C 0.1315(3) 0.9420(3) -0.4935(2) 0.174(5) Uani 1 1 d D U . . .
O54_1 O 0.12916(19) 0.9192(2) -0.47644(17) 0.167(3) Uani 1 1 d D U . . .
N55_1 N 0.0847(3) 0.9145(2) -0.51702(14) 0.184(3) Uani 1 1 d G U . . .
C56_1 C 0.1115(2) 0.9388(2) -0.52036(17) 0.188(4) Uani 1 1 d DG U . . .
C57_1 C 0.1137(2) 0.9585(2) -0.5453(2) 0.248(6) Uani 1 1 d G U . . .
H57_1 H 0.131607 0.974730 -0.547524 0.298 Uiso 1 1 calc R U . . .
C58_1 C 0.0891(3) 0.9539(3) -0.56688(16) 0.272(7) Uani 1 1 d G U . . .
H58_1 H 0.090592 0.967061 -0.583566 0.327 Uiso 1 1 calc R U . . .
C59_1 C 0.0623(2) 0.9296(3) -0.56355(18) 0.253(6) Uani 1 1 d G U . . .
H59_1 H 0.045863 0.926548 -0.577995 0.304 Uiso 1 1 calc R U . . .
C60_1 C 0.0601(2) 0.9099(2) -0.5386(2) 0.217(5) Uani 1 1 d G U . . .
C61_1 C 0.0363(4) 0.8814(5) -0.5321(3) 0.222(6) Uani 1 1 d D U . . .
O62_1 O 0.0322(2) 0.8729(2) -0.5072(2) 0.200(3) Uani 1 1 d D U . . .
N63_1 N 0.0145(3) 0.8675(3) -0.5517(2) 0.239(4) Uani 1 1 d D U . . .
H63_1 H 0.015403 0.874106 -0.569224 0.286 Uiso 1 1 calc R U . . .
C64_1 C -0.0114(4) 0.8402(5) -0.5424(4) 0.306(8) Uani 1 1 d D U . . .
H64_1 H -0.001994 0.816515 -0.539753 0.367 Uiso 1 1 calc R U . . .
C65_1 C -0.0434(5) 0.8536(8) -0.5174(5) 0.57(2) Uani 1 1 d D U . . .
H65A_1 H -0.060100 0.868580 -0.526627 0.850 Uiso 1 1 calc R U . . .
H65B_1 H -0.032339 0.866112 -0.502024 0.850 Uiso 1 1 calc R U . . .
H65C_1 H -0.055190 0.833396 -0.509845 0.850 Uiso 1 1 calc R U . . .
C66_1 C -0.0359(5) 0.8455(5) -0.5688(4) 0.379(11) Uani 1 1 d D U . . .
H66A_1 H -0.036698 0.869825 -0.573774 0.568 Uiso 1 1 calc R U . . .
H66B_1 H -0.059106 0.837521 -0.564163 0.568 Uiso 1 1 calc R U . . .
H66C_1 H -0.027122 0.832236 -0.584716 0.568 Uiso 1 1 calc R U . . .
N67_1 N 0.32550(19) 1.06836(18) -0.29090(11) 0.148(3) Uani 1 1 d G U . . .
C68_1 C 0.30345(15) 1.0594(2) -0.31423(16) 0.150(3) Uani 1 1 d G U . . .
C69_1 C 0.3232(2) 1.0629(2) -0.33978(11) 0.177(4) Uani 1 1 d G U . . .
H69_1 H 0.315139 1.058636 -0.358219 0.213 Uiso 1 1 calc R U . . .
C70_1 C 0.35749(19) 1.0739(2) -0.33225(15) 0.180(4) Uani 1 1 d G U . . .
H70_1 H 0.375801 1.078191 -0.344888 0.216 Uiso 1 1 calc R U . . .
C71_1 C 0.35891(16) 1.0773(2) -0.30204(15) 0.150(3) Uani 1 1 d G U . . .
C72_1 C 0.3874(3) 1.0877(3) -0.2874(2) 0.150(3) Uani 1 1 d . U . . .
C73_1 C 0.42017(15) 1.0961(2) -0.30231(15) 0.162(4) Uani 1 1 d G U . . .
C74_1 C 0.42611(17) 1.12861(18) -0.31468(16) 0.171(4) Uani 1 1 d G U . . .
H74_1 H 0.409254 1.146091 -0.313266 0.206 Uiso 1 1 calc R U . . .
C75_1 C 0.4572(2) 1.13502(16) -0.32916(14) 0.161(3) Uani 1 1 d G U . . .
H75_1 H 0.461200 1.156801 -0.337432 0.194 Uiso 1 1 calc R U . . .
C76_1 C 0.48242(15) 1.1089(2) -0.33126(14) 0.154(3) Uani 1 1 d G U . . .
C77_1 C 0.47649(18) 1.07634(18) -0.31889(17) 0.196(5) Uani 1 1 d G U . . .
H77_1 H 0.493339 1.058859 -0.320303 0.235 Uiso 1 1 calc R U . . .
C78_1 C 0.4454(2) 1.06993(16) -0.30441(16) 0.192(4) Uani 1 1 d G U . . .
H78_1 H 0.441394 1.048148 -0.296137 0.230 Uiso 1 1 calc R U . . .
C79_1 C 0.51747(16) 1.1158(2) -0.34476(15) 0.156(3) Uani 1 1 d G U . . .
C80_1 C 0.5321(2) 1.14902(18) -0.34287(15) 0.175(4) Uani 1 1 d G U . . .
H80_1 H 0.521015 1.166301 -0.332173 0.209 Uiso 1 1 calc R U . . .
C81_1 C 0.5633(2) 1.15643(16) -0.35696(17) 0.192(5) Uani 1 1 d G U . . .
H81_1 H 0.573038 1.178670 -0.355690 0.231 Uiso 1 1 calc R U . . .
C82_1 C 0.57981(16) 1.1306(2) -0.37294(16) 0.167(4) Uani 1 1 d G U . . .
C83_1 C 0.5652(2) 1.09736(19) -0.37484(17) 0.227(6) Uani 1 1 d G U . . .
H83_1 H 0.576260 1.080078 -0.385529 0.272 Uiso 1 1 calc R U . . .
C84_1 C 0.5340(2) 1.08995(17) -0.36075(18) 0.211(5) Uani 1 1 d G U . . .
H84_1 H 0.524237 1.067708 -0.362012 0.253 Uiso 1 1 calc R U . . .
N85_1 N 0.6098(2) 1.1417(2) -0.38951(18) 0.154(3) Uani 1 1 d D U . . .
H85_1 H 0.621797 1.159563 -0.384044 0.184 Uiso 1 1 calc R U . . .
C86_1 C 0.6190(2) 1.1248(3) -0.4129(2) 0.151(4) Uani 1 1 d D U . . .
O87_1 O 0.60937(16) 1.0986(2) -0.42339(14) 0.152(2) Uani 1 1 d D U . . .
N88_1 N 0.65614(18) 1.12978(19) -0.45456(19) 0.191(4) Uani 1 1 d G U . . .
C89_1 C 0.65009(18) 1.1442(2) -0.42773(17) 0.178(4) Uani 1 1 d G U . . .
C90_1 C 0.6705(2) 1.1720(2) -0.41817(16) 0.222(5) Uani 1 1 d G U . . .
H90_1 H 0.666413 1.181643 -0.400219 0.266 Uiso 1 1 calc R U . . .
C91_1 C 0.6969(2) 1.1853(2) -0.4354(2) 0.258(6) Uani 1 1 d G U . . .
H91_1 H 0.710532 1.203925 -0.429043 0.309 Uiso 1 1 calc R U . . .
C92_1 C 0.7030(2) 1.1709(3) -0.4623(2) 0.285(7) Uani 1 1 d G U . . .
H92_1 H 0.720641 1.179840 -0.473825 0.342 Uiso 1 1 calc R U . . .
C93_1 C 0.6826(2) 1.1431(3) -0.47183(16) 0.241(6) Uani 1 1 d G U . . .
O95_1 O 0.6609(2) 1.1021(3) -0.5044(2) 0.230(4) Uani 1 1 d D U . . .
C94_1 C 0.6837(5) 1.1223(5) -0.4989(4) 0.301(8) Uani 1 1 d D U . . .
C99_1 C 0.7496(5) 1.1217(7) -0.5503(5) 0.512(18) Uani 1 1 d D U . . .
H99A_1 H 0.761150 1.102789 -0.560010 0.769 Uiso 1 1 calc R U . . .
H99B_1 H 0.761112 1.126236 -0.532501 0.769 Uiso 1 1 calc R U . . .
H99C_1 H 0.750340 1.142298 -0.562064 0.769 Uiso 1 1 calc R U . . .
C98_1 C 0.7195(9) 1.0670(6) -0.5453(6) 0.64(2) Uani 1 1 d D U . . .
H98A_1 H 0.744177 1.064089 -0.548168 0.962 Uiso 1 1 calc R U . . .
H98B_1 H 0.707001 1.056108 -0.560779 0.962 Uiso 1 1 calc R U . . .
H98C_1 H 0.712722 1.056352 -0.527588 0.962 Uiso 1 1 calc R U . . .
C97_1 C 0.7095(6) 1.1112(6) -0.5444(4) 0.518(14) Uani 1 1 d D U . . .
H97_1 H 0.693217 1.118724 -0.559385 0.622 Uiso 1 1 calc R U . . .
N96_1 N 0.7090(4) 1.1337(5) -0.5182(4) 0.437(10) Uani 1 1 d D U . . .
H96_1 H 0.722537 1.151390 -0.515372 0.525 Uiso 1 1 calc R U . . .
N100_1 N 0.36201(13) 1.08201(17) -0.23731(16) 0.149(3) Uani 1 1 d G U . . .
H100_1 H 0.341484 1.074296 -0.241494 0.179 Uiso 1 1 calc R U . . .
C101_1 C 0.38847(19) 1.0915(2) -0.25717(12) 0.156(3) Uani 1 1 d G U . . .
C102_1 C 0.41819(15) 1.1029(2) -0.24147(18) 0.183(4) Uani 1 1 d G U . . .
H102_1 H 0.439265 1.110559 -0.249196 0.219 Uiso 1 1 calc R U . . .
C103_1 C 0.41010(19) 1.1004(2) -0.21191(16) 0.170(4) Uani 1 1 d G U . . .
H103_1 H 0.424934 1.106174 -0.196872 0.204 Uiso 1 1 calc R U . . .
C104_1 C 0.3754(2) 1.0875(2) -0.20934(13) 0.154(3) Uani 1 1 d G U . . .
C105_1 C 0.3564(3) 1.0817(3) -0.1853(2) 0.153(3) Uani 1 1 d . U . . .
C106_1 C 0.37802(17) 1.0859(2) -0.15754(12) 0.148(3) Uani 1 1 d G U . . .
C107_1 C 0.4016(2) 1.05950(17) -0.15082(15) 0.181(4) Uani 1 1 d G U . . .
H107_1 H 0.403525 1.039943 -0.162562 0.217 Uiso 1 1 calc R U . . .
C108_1 C 0.42247(18) 1.06232(18) -0.12656(17) 0.193(5) Uani 1 1 d G U . . .
H108_1 H 0.438282 1.044644 -0.122066 0.231 Uiso 1 1 calc R U . . .
C109_1 C 0.41967(17) 1.0916(2) -0.10902(13) 0.153(3) Uani 1 1 d G U . . .
C110_1 C 0.39603(19) 1.11797(17) -0.11573(15) 0.163(4) Uani 1 1 d G U . . .
H110_1 H 0.394157 1.137535 -0.103994 0.195 Uiso 1 1 calc R U . . .
C111_1 C 0.37521(16) 1.11516(18) -0.14000(16) 0.174(4) Uani 1 1 d G U . . .
H111_1 H 0.359399 1.132835 -0.144490 0.209 Uiso 1 1 calc R U . . .
C112_1 C 0.44148(19) 1.0970(2) -0.08234(14) 0.151(3) Uani 1 1 d G U . . .
C113_1 C 0.4765(2) 1.0873(2) -0.08406(14) 0.243(6) Uani 1 1 d G U . . .
H113_1 H 0.485886 1.080180 -0.101468 0.291 Uiso 1 1 calc R U . . .
C114_1 C 0.49743(15) 1.0881(2) -0.05977(19) 0.214(5) Uani 1 1 d G U . . .
H114_1 H 0.520850 1.081640 -0.060926 0.257 Uiso 1 1 calc R U . . .
C115_1 C 0.4834(2) 1.09874(19) -0.03376(15) 0.147(3) Uani 1 1 d G U . . .
C116_1 C 0.4484(2) 1.10847(18) -0.03204(14) 0.157(3) Uani 1 1 d G U . . .
H116_1 H 0.438977 1.115558 -0.014637 0.189 Uiso 1 1 calc R U . . .
C117_1 C 0.42743(14) 1.10759(18) -0.05633(18) 0.158(4) Uani 1 1 d G U . . .
H117_1 H 0.404013 1.114100 -0.055179 0.189 Uiso 1 1 calc R U . . .
N118_1 N 0.5027(2) 1.10094(19) -0.00733(17) 0.146(3) Uani 1 1 d . U . . .
H118_1 H 0.492905 1.108672 0.007969 0.175 Uiso 1 1 calc R U . . .
C119_1 C 0.5347(4) 1.0912(2) -0.0071(2) 0.147(4) Uani 1 1 d D U . . .
O120_1 O 0.55187(17) 1.07294(16) -0.02063(16) 0.140(2) Uani 1 1 d . U . . .
N121_1 N 0.5890(2) 1.09998(17) 0.01810(13) 0.152(3) Uani 1 1 d G U . . .
C122_1 C 0.55288(19) 1.1031(2) 0.02034(16) 0.169(4) Uani 1 1 d DG U . . .
C123_1 C 0.53803(16) 1.1165(3) 0.0452(2) 0.243(6) Uani 1 1 d G U . . .
H123_1 H 0.513848 1.118595 0.046660 0.292 Uiso 1 1 calc R U . . .
C124_1 C 0.5593(2) 1.1269(3) 0.06772(16) 0.276(7) Uani 1 1 d G U . . .
H124_1 H 0.549402 1.135849 0.084326 0.331 Uiso 1 1 calc R U . . .
C125_1 C 0.5955(2) 1.1238(3) 0.06548(16) 0.253(6) Uani 1 1 d G U . . .
H125_1 H 0.609740 1.130676 0.080576 0.304 Uiso 1 1 calc R U . . .
C126_1 C 0.61034(15) 1.1103(2) 0.04066(18) 0.180(4) Uani 1 1 d G U . . .
O128_1 O 0.65566(19) 1.0991(2) 0.00775(19) 0.169(3) Uani 1 1 d . U . . .
C127_1 C 0.6480(4) 1.1053(4) 0.0323(4) 0.191(5) Uani 1 1 d . U . . .
N129_1 N 0.6720(3) 1.1134(3) 0.0530(2) 0.239(5) Uani 1 1 d D U . . .
H129_1 H 0.665545 1.118875 0.069988 0.286 Uiso 1 1 calc R U . . .
C130_1 C 0.7097(4) 1.1122(5) 0.0451(4) 0.326(9) Uani 1 1 d D U . . .
H130_1 H 0.712562 1.121179 0.025603 0.391 Uiso 1 1 calc R U . . .
C131_1 C 0.7250(4) 1.0754(5) 0.0469(5) 0.406(12) Uani 1 1 d D U . . .
H13A_1 H 0.718341 1.062270 0.030258 0.610 Uiso 1 1 calc R U . . .
H13B_1 H 0.716278 1.063872 0.063709 0.610 Uiso 1 1 calc R U . . .
H13C_1 H 0.750080 1.076782 0.047893 0.610 Uiso 1 1 calc R U . . .
C132_1 C 0.7315(4) 1.1345(6) 0.0657(5) 0.440(14) Uani 1 1 d D U . . .
H13D_1 H 0.755408 1.126942 0.065140 0.660 Uiso 1 1 calc R U . . .
H13E_1 H 0.722505 1.131950 0.084751 0.660 Uiso 1 1 calc R U . . .
H13F_1 H 0.730120 1.158664 0.060078 0.660 Uiso 1 1 calc R U . . .
N1_2 N 0.30308(13) 1.2568(2) -0.41202(14) 0.156(3) Uani 1 1 d G U . . .
H1_2 H 0.280756 1.253872 -0.411771 0.188 Uiso 0.5 1 calc R U P . .
C2_2 C 0.32082(19) 1.28946(16) -0.41217(17) 0.156(3) Uani 1 1 d G U . . .
C3_2 C 0.35737(17) 1.2827(2) -0.41260(18) 0.169(4) Uani 1 1 d G U . . .
H3_2 H 0.375033 1.299426 -0.412779 0.202 Uiso 1 1 calc R U . . .
C4_2 C 0.36220(14) 1.2458(2) -0.41272(18) 0.168(4) Uani 1 1 d G U . . .
H4_2 H 0.383593 1.234193 -0.412990 0.201 Uiso 1 1 calc R U . . .
C5_2 C 0.32865(19) 1.22983(16) -0.41236(17) 0.158(3) Uani 1 1 d G U . . .
C6_2 C 0.3222(3) 1.1952(3) -0.4132(2) 0.151(3) Uani 1 1 d . U . . .
C7_2 C 0.35258(16) 1.16956(16) -0.41337(19) 0.149(3) Uani 1 1 d G U . . .
C8_2 C 0.36618(19) 1.1532(2) -0.38925(14) 0.170(4) Uani 1 1 d G U . . .
H8_2 H 0.356493 1.157640 -0.371364 0.204 Uiso 1 1 calc R U . . .
C9_2 C 0.39427(19) 1.13032(19) -0.39185(15) 0.164(4) Uani 1 1 d G U . . .
H9_2 H 0.403373 1.119398 -0.375710 0.196 Uiso 1 1 calc R U . . .
C10_2 C 0.40875(15) 1.12373(17) -0.41858(19) 0.150(3) Uani 1 1 d G U . . .
C11_2 C 0.3951(2) 1.1401(2) -0.44270(14) 0.185(4) Uani 1 1 d G U . . .
H11_2 H 0.404834 1.135650 -0.460588 0.223 Uiso 1 1 calc R U . . .
C12_2 C 0.3671(2) 1.16297(19) -0.44010(15) 0.188(4) Uani 1 1 d G U . . .
H12_2 H 0.357954 1.173892 -0.456242 0.226 Uiso 1 1 calc R U . . .
C13_2 C 0.43897(17) 1.09821(18) -0.42089(18) 0.156(3) Uani 1 1 d G U . . .
C14_2 C 0.44135(18) 1.0685(2) -0.40385(15) 0.184(4) Uani 1 1 d G U . . .
H14_2 H 0.423982 1.063698 -0.390473 0.221 Uiso 1 1 calc R U . . .
C15_2 C 0.4697(2) 1.04595(18) -0.40679(17) 0.203(5) Uani 1 1 d G U . . .
H15_2 H 0.471276 1.026075 -0.395381 0.244 Uiso 1 1 calc R U . . .
C16_2 C 0.49564(17) 1.05312(19) -0.42678(18) 0.169(4) Uani 1 1 d G U . . .
C17_2 C 0.4933(2) 1.0828(2) -0.44382(17) 0.228(6) Uani 1 1 d G U . . .
H17_2 H 0.510627 1.087629 -0.457197 0.274 Uiso 1 1 calc R U . . .
C18_2 C 0.4649(2) 1.10537(18) -0.44088(18) 0.239(6) Uani 1 1 d G U . . .
H18_2 H 0.463332 1.125253 -0.452289 0.287 Uiso 1 1 calc R U . . .
N19_2 N 0.5251(2) 1.0293(2) -0.4285(2) 0.178(3) Uani 1 1 d D U . . .
H19_2 H 0.522611 1.008933 -0.420988 0.214 Uiso 1 1 calc R U . . .
C20_2 C 0.5558(3) 1.0364(3) -0.4409(2) 0.186(5) Uani 1 1 d D U . . .
O21_2 O 0.56074(17) 1.0573(2) -0.45689(17) 0.162(3) Uani 1 1 d D U . . .
N22_2 N 0.6150(2) 1.02224(17) -0.44291(18) 0.196(4) Uani 1 1 d G U . . .
C23_2 C 0.58263(19) 1.0087(2) -0.4352(2) 0.205(5) Uani 1 1 d DG U . . .
C24_2 C 0.5804(2) 0.9755(3) -0.4231(2) 0.262(7) Uani 1 1 d G U . . .
H24_2 H 0.558745 0.966383 -0.417945 0.314 Uiso 1 1 calc R U . . .
C25_2 C 0.6106(3) 0.9558(2) -0.4189(2) 0.322(8) Uani 1 1 d G U . . .
H25_2 H 0.609134 0.933621 -0.410824 0.386 Uiso 1 1 calc R U . . .
C26_2 C 0.6430(2) 0.9694(3) -0.4266(3) 0.313(8) Uani 1 1 d G U . . .
H26_2 H 0.663207 0.956278 -0.423769 0.376 Uiso 1 1 calc R U . . .
C27_2 C 0.64522(19) 1.0026(3) -0.4386(2) 0.239(6) Uani 1 1 d DG U . . .
C28_2 C 0.6736(4) 1.0226(4) -0.4501(5) 0.253(7) Uani 1 1 d D U . . .
O29_2 O 0.6738(2) 1.0511(3) -0.4576(2) 0.206(4) Uani 1 1 d D U . . .
N30_2 N 0.7074(3) 1.0074(4) -0.4453(4) 0.326(7) Uani 1 1 d D U . . .
H30_2 H 0.708867 0.989526 -0.434110 0.391 Uiso 1 1 calc R U . . .
C31_2 C 0.7388(4) 1.0203(6) -0.4581(5) 0.396(11) Uani 1 1 d D U . . .
H31_2 H 0.737957 1.045913 -0.458776 0.475 Uiso 1 1 calc R U . . .
C32_2 C 0.7700(6) 1.0088(8) -0.4395(6) 0.527(17) Uani 1 1 d D U . . .
H32A_2 H 0.762977 0.989723 -0.427356 0.791 Uiso 1 1 calc R U . . .
H32B_2 H 0.777587 1.028068 -0.427850 0.791 Uiso 1 1 calc R U . . .
H32C_2 H 0.788947 1.001321 -0.451519 0.791 Uiso 1 1 calc R U . . .
C33_2 C 0.7460(6) 1.0056(9) -0.4894(6) 0.545(18) Uani 1 1 d D U . . .
H33A_2 H 0.733145 0.984276 -0.492139 0.818 Uiso 1 1 calc R U . . .
H33B_2 H 0.770563 1.001123 -0.491699 0.818 Uiso 1 1 calc R U . . .
H33C_2 H 0.738596 1.022590 -0.503292 0.818 Uiso 1 1 calc R U . . .
N1_3 N 0.29435(12) 1.27980(14) -0.07549(12) 0.120(2) Uani 1 1 d G U . . .
H1_3 H 0.275675 1.267221 -0.075613 0.144 Uiso 0.5 1 calc R U P . .
C2_3 C 0.29567(14) 1.31694(14) -0.07498(15) 0.117(3) Uani 1 1 d G U . . .
C3_3 C 0.33141(17) 1.32716(14) -0.07495(15) 0.142(3) Uani 1 1 d G U . . .
H3_3 H 0.339752 1.350032 -0.074655 0.170 Uiso 1 1 calc R U . . .
C4_3 C 0.35218(11) 1.29634(18) -0.07543(15) 0.144(3) Uani 1 1 d G U . . .
H4_3 H 0.376505 1.295472 -0.075518 0.172 Uiso 1 1 calc R U . . .
C5_3 C 0.32927(14) 1.26706(13) -0.07577(15) 0.120(3) Uani 1 1 d G U . . .
C6_3 C 0.3387(2) 1.2330(2) -0.07532(19) 0.118(3) Uani 1 1 d . U . . .
C7_3 C 0.37727(12) 1.22384(15) -0.07459(16) 0.122(3) Uani 1 1 d G U . . .
C8_3 C 0.39600(17) 1.21898(17) -0.09976(12) 0.155(3) Uani 1 1 d G U . . .
H8_3 H 0.384606 1.220186 -0.117307 0.186 Uiso 1 1 calc R U . . .
C9_3 C 0.43174(17) 1.21231(17) -0.09871(12) 0.152(3) Uani 1 1 d G U . . .
H9_3 H 0.444271 1.209051 -0.115549 0.183 Uiso 1 1 calc R U . . .
C10_3 C 0.44877(12) 1.21050(15) -0.07248(16) 0.117(3) Uani 1 1 d G U . . .
C11_3 C 0.43004(17) 1.21536(17) -0.04731(12) 0.153(3) Uani 1 1 d G U . . .
H11_3 H 0.441434 1.214150 -0.029764 0.184 Uiso 1 1 calc R U . . .
C12_3 C 0.39430(17) 1.22203(17) -0.04836(13) 0.153(3) Uani 1 1 d G U . . .
H12_3 H 0.381769 1.225285 -0.031521 0.184 Uiso 1 1 calc R U . . .
C13_3 C 0.48726(12) 1.20246(15) -0.07127(15) 0.116(3) Uani 1 1 d G U . . .
C14_3 C 0.50755(17) 1.20863(15) -0.09542(12) 0.147(3) Uani 1 1 d G U . . .
H14_3 H 0.497481 1.218533 -0.111614 0.176 Uiso 1 1 calc R U . . .
C15_3 C 0.54290(16) 1.20000(16) -0.09536(12) 0.149(3) Uani 1 1 d G U . . .
H15_3 H 0.556481 1.204131 -0.111517 0.179 Uiso 1 1 calc R U . . .
C16_3 C 0.55796(12) 1.18520(14) -0.07115(15) 0.116(3) Uani 1 1 d G U . . .
C17_3 C 0.53767(17) 1.17904(14) -0.04700(12) 0.118(3) Uani 1 1 d G U . . .
H17_3 H 0.547739 1.169134 -0.030809 0.141 Uiso 1 1 calc R U . . .
C18_3 C 0.50232(16) 1.18766(15) -0.04706(12) 0.126(3) Uani 1 1 d G U . . .
H18_3 H 0.488738 1.183536 -0.030906 0.152 Uiso 1 1 calc R U . . .
N19_3 N 0.59493(16) 1.17533(17) -0.07261(15) 0.128(2) Uani 1 1 d D U . . .
H19_3 H 0.609213 1.187698 -0.082609 0.154 Uiso 1 1 calc R U . . .
C20_3 C 0.6069(2) 1.1467(2) -0.0583(2) 0.132(3) Uani 1 1 d D U . . .
O21_3 O 0.59461(16) 1.13045(15) -0.04028(15) 0.131(2) Uani 1 1 d D U . . .
N22_3 N 0.65617(17) 1.10920(19) -0.05755(14) 0.162(3) Uani 1 1 d G U . . .
C23_3 C 0.64533(15) 1.1420(2) -0.06684(17) 0.163(4) Uani 1 1 d DG U . . .
C24_3 C 0.6682(2) 1.16329(18) -0.0821(2) 0.225(5) Uani 1 1 d G U . . .
H24_3 H 0.660961 1.185253 -0.088289 0.270 Uiso 1 1 calc R U . . .
C25_3 C 0.7019(2) 1.1517(2) -0.0880(2) 0.286(7) Uani 1 1 d G U . . .
H25_3 H 0.717252 1.165968 -0.098223 0.344 Uiso 1 1 calc R U . . .
C26_3 C 0.71278(15) 1.1189(3) -0.0787(2) 0.270(7) Uani 1 1 d G U . . .
H26_3 H 0.735346 1.111186 -0.082725 0.324 Uiso 1 1 calc R U . . .
C27_3 C 0.68990(19) 1.09765(19) -0.06351(18) 0.219(5) Uani 1 1 d G U . . .
O29_3 O 0.6701(2) 1.0466(2) -0.0375(2) 0.196(3) Uani 1 1 d D U . . .
N30_3 N 0.7258(3) 1.0463(4) -0.0555(3) 0.308(6) Uani 1 1 d D U . . .
H30_3 H 0.741291 1.059766 -0.063113 0.369 Uiso 1 1 calc R U . . .
C32_3 C 0.7714(7) 1.0060(9) -0.0678(6) 0.66(2) Uani 1 1 d D U . . .
H32A_3 H 0.783066 0.984307 -0.063875 0.993 Uiso 1 1 calc R U . . .
H32B_3 H 0.786932 1.025163 -0.064017 0.993 Uiso 1 1 calc R U . . .
H32C_3 H 0.764410 1.006560 -0.087559 0.993 Uiso 1 1 calc R U . . .
C33_3 C 0.7526(7) 1.0138(7) -0.0175(5) 0.524(18) Uani 1 1 d D U . . .
H33A_3 H 0.734370 1.014327 -0.003358 0.786 Uiso 1 1 calc R U . . .
H33B_3 H 0.765521 1.035353 -0.016819 0.786 Uiso 1 1 calc R U . . .
H33C_3 H 0.768030 0.994568 -0.013712 0.786 Uiso 1 1 calc R U . . .
C31_3 C 0.7363(5) 1.0094(5) -0.0473(4) 0.405(12) Uani 1 1 d D U . . .
H31_3 H 0.718382 0.991220 -0.049330 0.486 Uiso 1 1 calc R U . . .
C28_3 C 0.6913(4) 1.0598(5) -0.0513(4) 0.239(6) Uani 1 1 d D U . . .

loop_
_atom_site_aniso_label
_atom_site_aniso_U_11
_atom_site_aniso_U_22
_atom_site_aniso_U_33
_atom_site_aniso_U_23
_atom_site_aniso_U_13
_atom_site_aniso_U_12
EU1 0.1312(5) 0.1257(5) 0.1713(7) 0.0207(3) -0.0241(3) 0.0392(3)
EU2 0.1374(5) 0.1850(6) 0.1728(7) -0.0263(4) 0.0523(4) 0.0012(4)
N1_1 0.111(5) 0.207(7) 0.124(5) 0.012(5) 0.013(4) 0.016(5)
C2_1 0.103(6) 0.251(11) 0.118(7) 0.002(7) 0.003(5) 0.027(6)
C3_1 0.141(8) 0.271(12) 0.122(6) 0.020(8) 0.008(5) 0.016(8)
C4_1 0.133(7) 0.249(11) 0.116(6) 0.036(8) 0.005(5) 0.013(7)
C5_1 0.111(7) 0.216(10) 0.128(7) 0.028(7) 0.014(5) 0.005(6)
C6_1 0.115(6) 0.240(10) 0.127(6) 0.029(8) 0.010(5) 0.009(6)
C7_1 0.098(6) 0.245(10) 0.146(8) 0.040(8) 0.013(5) 0.009(6)
C8_1 0.118(8) 0.231(9) 0.159(9) 0.046(7) 0.028(6) 0.021(6)
C9_1 0.123(8) 0.245(9) 0.144(9) 0.025(8) 0.025(6) 0.009(7)
C10_1 0.128(7) 0.240(9) 0.133(8) 0.030(8) 0.025(6) 0.012(7)
C11_1 0.160(10) 0.246(10) 0.240(13) 0.074(9) 0.081(8) 0.031(7)
C12_1 0.144(9) 0.245(9) 0.237(12) 0.054(10) 0.064(8) 0.029(8)
C13_1 0.129(7) 0.240(10) 0.136(8) 0.042(7) 0.026(7) 0.020(6)
C14_1 0.124(7) 0.218(10) 0.139(8) 0.024(6) 0.021(6) 0.020(6)
C15_1 0.112(7) 0.239(11) 0.157(10) 0.026(7) 0.011(6) -0.001(7)
C16_1 0.108(6) 0.247(11) 0.160(9) 0.032(7) 0.008(7) -0.019(7)
C17_1 0.139(8) 0.278(12) 0.192(10) 0.079(9) 0.037(8) 0.018(8)
C18_1 0.131(8) 0.257(12) 0.203(12) 0.071(8) 0.041(7) 0.036(7)
N19_1 0.107(6) 0.297(11) 0.167(8) 0.048(7) 0.007(5) -0.024(6)
C20_1 0.094(6) 0.244(12) 0.182(9) 0.050(8) -0.013(7) -0.057(8)
O21_1 0.105(5) 0.201(7) 0.174(6) 0.023(5) 0.011(4) -0.031(5)
N22_1 0.124(6) 0.213(9) 0.170(7) 0.021(6) 0.019(5) -0.049(6)
C23_1 0.108(6) 0.223(10) 0.188(9) 0.042(8) 0.011(6) -0.042(7)
C24_1 0.095(6) 0.328(14) 0.269(12) 0.090(11) 0.010(7) -0.049(9)
C25_1 0.119(8) 0.410(18) 0.292(15) 0.124(13) 0.020(8) -0.039(11)
C26_1 0.122(7) 0.362(17) 0.273(13) 0.104(12) 0.014(8) -0.053(10)
C27_1 0.110(7) 0.294(13) 0.229(10) 0.073(9) 0.025(6) -0.073(9)
C28_1 0.127(8) 0.195(10) 0.194(9) 0.020(7) 0.052(7) -0.035(8)
O29_1 0.129(5) 0.191(6) 0.196(7) 0.049(5) 0.050(5) -0.039(5)
N30_1 0.142(7) 0.225(9) 0.202(9) 0.020(7) 0.065(7) -0.044(6)
C31_1 0.238(15) 0.276(14) 0.241(15) 0.085(13) 0.072(10) -0.035(13)
C32_1 0.39(2) 0.57(3) 0.257(16) 0.119(19) 0.156(17) 0.11(2)
C33_1 0.57(4) 0.265(13) 0.37(3) 0.085(15) 0.03(2) -0.028(19)
N34_1 0.114(5) 0.184(7) 0.142(5) 0.013(6) 0.011(4) -0.024(5)
C35_1 0.111(7) 0.187(9) 0.141(6) 0.018(7) 0.010(5) -0.009(6)
C36_1 0.118(7) 0.254(12) 0.150(7) 0.036(8) -0.001(6) -0.034(7)
C37_1 0.121(7) 0.253(11) 0.149(7) 0.035(8) -0.005(6) -0.031(7)
C38_1 0.119(7) 0.199(9) 0.140(6) 0.003(8) 0.005(6) -0.032(6)
C39_1 0.120(7) 0.188(9) 0.149(6) 0.010(7) 0.014(5) -0.025(6)
C40_1 0.136(8) 0.191(9) 0.141(7) 0.009(7) -0.003(5) -0.020(7)
C41_1 0.164(10) 0.168(8) 0.168(10) 0.001(7) -0.009(7) -0.004(6)
C42_1 0.148(8) 0.189(8) 0.162(9) -0.003(7) -0.014(7) 0.002(8)
C43_1 0.120(8) 0.163(8) 0.148(7) 0.015(6) -0.005(6) -0.036(6)
C44_1 0.190(11) 0.192(9) 0.191(11) -0.003(7) -0.062(8) 0.004(7)
C45_1 0.207(11) 0.187(9) 0.221(11) -0.001(7) -0.086(9) 0.023(9)
C46_1 0.091(6) 0.183(8) 0.160(8) 0.003(6) -0.014(6) -0.028(6)
C47_1 0.114(8) 0.179(8) 0.164(9) -0.004(6) -0.002(6) -0.004(6)
C48_1 0.136(9) 0.193(9) 0.145(8) 0.005(7) -0.001(6) 0.005(7)
C49_1 0.132(8) 0.190(9) 0.123(8) -0.016(6) 0.015(6) 0.005(7)
C50_1 0.194(10) 0.191(9) 0.166(10) -0.001(7) -0.034(8) -0.063(8)
C51_1 0.204(11) 0.212(9) 0.165(9) 0.018(7) -0.052(8) -0.072(9)
N52_1 0.109(6) 0.232(9) 0.136(6) -0.003(6) 0.015(5) -0.011(5)
C53_1 0.153(10) 0.226(13) 0.142(9) -0.025(8) 0.017(7) -0.009(8)
O54_1 0.168(6) 0.162(6) 0.169(7) -0.041(5) -0.002(5) 0.006(5)
N55_1 0.195(9) 0.206(9) 0.152(7) -0.077(6) -0.003(6) -0.004(6)
C56_1 0.176(10) 0.234(13) 0.154(9) -0.049(8) -0.011(8) 0.004(7)
C57_1 0.253(14) 0.315(16) 0.176(11) -0.013(10) -0.055(10) -0.062(11)
C58_1 0.282(17) 0.358(18) 0.177(11) -0.004(10) -0.065(9) -0.104(11)
C59_1 0.258(14) 0.338(18) 0.163(10) -0.026(9) -0.043(10) -0.083(10)
C60_1 0.227(12) 0.268(14) 0.155(10) -0.044(9) -0.024(8) -0.045(9)
C61_1 0.222(13) 0.243(13) 0.201(11) -0.023(11) -0.058(11) -0.021(8)
O62_1 0.214(8) 0.194(7) 0.191(8) -0.038(6) -0.039(7) -0.035(5)
N63_1 0.254(12) 0.254(12) 0.208(10) -0.017(9) -0.070(8) -0.040(8)
C64_1 0.261(18) 0.35(2) 0.303(18) 0.032(15) -0.071(11) -0.119(13)
C65_1 0.36(3) 0.85(6) 0.49(3) 0.02(4) 0.10(2) -0.08(3)
C66_1 0.32(2) 0.39(3) 0.42(2) 0.05(2) -0.144(16) -0.137(19)
N67_1 0.131(6) 0.187(7) 0.126(5) 0.006(5) 0.014(4) -0.036(5)
C68_1 0.138(7) 0.188(9) 0.123(7) -0.001(7) 0.011(5) -0.039(7)
C69_1 0.156(8) 0.249(11) 0.126(6) -0.002(8) 0.017(5) -0.065(8)
C70_1 0.152(8) 0.256(11) 0.132(6) -0.014(8) 0.027(6) -0.031(8)
C71_1 0.140(7) 0.190(9) 0.121(6) 0.009(7) 0.015(6) -0.033(7)
C72_1 0.126(6) 0.187(9) 0.138(6) -0.011(7) 0.024(5) -0.022(6)
C73_1 0.138(7) 0.176(9) 0.173(9) -0.017(7) 0.054(7) -0.028(6)
C74_1 0.133(7) 0.198(8) 0.182(10) 0.004(7) 0.044(6) -0.018(7)
C75_1 0.143(8) 0.181(8) 0.160(9) 0.004(7) 0.036(7) -0.015(6)
C76_1 0.147(7) 0.165(8) 0.150(8) -0.005(7) 0.041(6) -0.021(6)
C77_1 0.173(9) 0.183(9) 0.233(12) 0.022(8) 0.095(8) 0.003(7)
C78_1 0.166(9) 0.188(9) 0.221(11) 0.005(8) 0.096(8) -0.021(6)
C79_1 0.155(7) 0.185(9) 0.128(8) -0.032(7) 0.053(6) -0.031(6)
C80_1 0.177(9) 0.170(8) 0.177(9) -0.019(7) 0.067(7) -0.027(7)
C81_1 0.185(10) 0.176(9) 0.216(11) -0.029(8) 0.088(8) -0.035(7)
C82_1 0.124(8) 0.189(9) 0.189(10) -0.041(8) 0.043(6) -0.030(6)
C83_1 0.193(11) 0.215(10) 0.271(13) -0.085(10) 0.126(9) -0.066(8)
C84_1 0.200(10) 0.205(10) 0.228(12) -0.083(9) 0.107(8) -0.070(8)
N85_1 0.149(7) 0.150(7) 0.162(7) -0.025(5) 0.032(5) -0.023(5)
C86_1 0.117(7) 0.164(10) 0.174(10) -0.026(7) 0.040(7) 0.000(6)
O87_1 0.143(5) 0.153(6) 0.162(6) -0.023(5) 0.042(4) -0.006(4)
N88_1 0.121(6) 0.237(9) 0.217(9) -0.025(7) 0.066(6) -0.036(6)
C89_1 0.142(9) 0.191(10) 0.201(10) -0.022(8) 0.045(7) -0.019(6)
C90_1 0.154(10) 0.258(13) 0.253(12) -0.051(9) 0.070(8) -0.064(8)
C91_1 0.186(12) 0.302(15) 0.285(15) -0.059(11) 0.081(10) -0.097(10)
C92_1 0.219(13) 0.357(18) 0.281(15) -0.060(11) 0.107(12) -0.137(11)
C93_1 0.174(11) 0.296(15) 0.254(12) -0.058(9) 0.108(9) -0.082(9)
O95_1 0.191(9) 0.288(11) 0.210(8) -0.050(7) 0.108(7) -0.042(6)
C94_1 0.255(16) 0.395(19) 0.254(13) -0.091(11) 0.140(11) -0.109(12)
C99_1 0.36(2) 0.83(4) 0.35(3) -0.23(3) 0.16(2) -0.01(3)
C98_1 0.58(4) 0.78(3) 0.56(4) -0.30(3) 0.30(4) -0.02(3)
C97_1 0.49(2) 0.71(3) 0.35(2) -0.22(2) 0.28(2) -0.18(3)
N96_1 0.353(16) 0.61(2) 0.347(16) -0.155(15) 0.244(14) -0.231(15)
N100_1 0.108(5) 0.198(7) 0.142(5) 0.001(6) 0.016(5) -0.022(5)
C101_1 0.122(7) 0.201(9) 0.143(6) -0.006(8) 0.014(5) -0.038(7)
C102_1 0.114(7) 0.266(12) 0.168(8) -0.003(9) 0.001(6) -0.041(7)
C103_1 0.124(7) 0.228(10) 0.158(7) 0.002(8) 0.001(6) -0.010(7)
C104_1 0.119(7) 0.200(9) 0.142(6) -0.031(8) 0.013(6) 0.002(6)
C105_1 0.111(6) 0.208(9) 0.140(6) -0.007(7) 0.011(5) 0.019(6)
C106_1 0.111(7) 0.193(9) 0.141(7) -0.018(6) -0.001(5) 0.025(6)
C107_1 0.198(11) 0.204(10) 0.141(9) -0.033(7) -0.015(6) 0.077(7)
C108_1 0.207(11) 0.210(10) 0.162(10) -0.022(7) -0.035(7) 0.086(9)
C109_1 0.124(7) 0.194(9) 0.141(7) -0.012(6) -0.001(5) 0.039(6)
C110_1 0.134(8) 0.205(9) 0.149(8) -0.031(7) -0.023(6) 0.048(6)
C111_1 0.144(8) 0.207(10) 0.171(10) -0.032(7) -0.026(6) 0.063(7)
C112_1 0.110(6) 0.196(9) 0.146(7) 0.025(6) -0.012(5) 0.030(6)
C113_1 0.162(9) 0.418(17) 0.149(8) -0.031(10) -0.025(6) 0.121(11)
C114_1 0.146(8) 0.315(14) 0.182(9) -0.060(11) -0.043(7) 0.083(9)
C115_1 0.130(7) 0.150(8) 0.162(8) -0.028(7) -0.011(6) -0.006(7)
C116_1 0.125(7) 0.166(8) 0.181(8) -0.046(7) -0.013(6) -0.009(7)
C117_1 0.111(7) 0.193(9) 0.170(8) -0.036(8) -0.007(6) -0.001(6)
N118_1 0.124(6) 0.165(7) 0.150(6) -0.009(5) -0.005(5) 0.009(5)
C119_1 0.130(8) 0.138(10) 0.171(9) -0.003(7) 0.000(7) -0.001(7)
O120_1 0.134(6) 0.105(5) 0.182(6) 0.009(4) -0.017(4) 0.014(4)
N121_1 0.143(6) 0.156(6) 0.157(6) 0.018(5) -0.037(5) 0.020(5)
C122_1 0.130(7) 0.186(9) 0.190(9) -0.016(7) -0.016(7) 0.019(7)
C123_1 0.172(9) 0.366(17) 0.191(11) -0.088(11) -0.033(7) 0.019(11)
C124_1 0.153(9) 0.451(19) 0.224(12) -0.103(12) -0.026(8) 0.034(13)
C125_1 0.177(8) 0.396(17) 0.187(10) -0.074(11) -0.039(8) 0.046(12)
C126_1 0.142(7) 0.239(11) 0.158(9) 0.005(8) -0.023(6) 0.021(8)
O128_1 0.120(5) 0.200(7) 0.188(7) 0.018(7) -0.038(5) 0.043(4)
C127_1 0.137(7) 0.246(12) 0.189(11) 0.000(12) -0.035(8) 0.027(9)
N129_1 0.147(7) 0.357(13) 0.212(9) -0.022(9) -0.046(7) 0.023(9)
C130_1 0.139(8) 0.46(2) 0.38(2) -0.060(19) -0.045(12) 0.035(14)
C131_1 0.193(16) 0.51(2) 0.52(3) 0.05(2) -0.041(18) 0.108(16)
C132_1 0.187(15) 0.65(3) 0.48(3) -0.07(3) -0.081(18) -0.087(19)
N1_2 0.131(5) 0.134(6) 0.203(8) 0.015(6) -0.014(6) -0.002(4)
C2_2 0.129(7) 0.147(7) 0.191(9) 0.036(8) 0.009(7) -0.013(6)
C3_2 0.129(6) 0.143(7) 0.234(10) 0.014(8) -0.008(8) -0.007(6)
C4_2 0.122(6) 0.132(7) 0.250(11) 0.015(8) 0.023(7) -0.021(5)
C5_2 0.119(7) 0.136(6) 0.220(10) 0.029(8) 0.032(7) -0.006(5)
C6_2 0.111(7) 0.122(6) 0.221(10) -0.005(7) 0.019(6) -0.021(5)
C7_2 0.119(7) 0.134(7) 0.193(9) -0.007(7) 0.036(7) 0.003(5)
C8_2 0.133(9) 0.194(11) 0.184(8) -0.016(7) 0.002(7) 0.013(6)
C9_2 0.127(8) 0.192(10) 0.173(8) 0.006(8) 0.016(6) 0.013(6)
C10_2 0.122(7) 0.138(8) 0.191(9) 0.014(7) 0.014(6) -0.006(5)
C11_2 0.205(11) 0.170(10) 0.182(8) 0.042(7) 0.069(8) 0.059(7)
C12_2 0.203(11) 0.166(10) 0.197(9) 0.043(8) 0.043(8) 0.050(7)
C13_2 0.121(7) 0.120(7) 0.227(11) 0.015(6) 0.031(6) -0.010(5)
C14_2 0.130(8) 0.200(10) 0.222(11) 0.071(8) 0.033(7) 0.027(6)
C15_2 0.155(10) 0.216(11) 0.238(12) 0.090(9) 0.049(8) 0.050(7)
C16_2 0.137(8) 0.144(8) 0.228(11) 0.038(7) 0.034(7) 0.011(6)
C17_2 0.208(11) 0.166(10) 0.311(14) 0.076(9) 0.127(10) 0.052(7)
C18_2 0.200(11) 0.171(10) 0.345(15) 0.097(10) 0.128(10) 0.053(7)
N19_2 0.138(7) 0.142(7) 0.255(9) 0.026(6) 0.021(6) 0.009(5)
C20_2 0.139(7) 0.146(9) 0.273(15) 0.012(8) 0.026(9) -0.004(7)
O21_2 0.105(5) 0.184(7) 0.196(7) -0.012(5) 0.027(4) 0.002(4)
N22_2 0.151(6) 0.173(8) 0.264(10) -0.032(7) 0.042(7) 0.034(5)
C23_2 0.153(7) 0.182(10) 0.279(13) 0.016(9) 0.050(9) 0.025(7)
C24_2 0.185(10) 0.215(12) 0.385(18) 0.081(12) 0.045(12) 0.056(8)
C25_2 0.193(12) 0.272(14) 0.50(2) 0.145(14) 0.077(16) 0.065(9)
C26_2 0.193(10) 0.255(14) 0.49(2) 0.092(14) 0.089(14) 0.070(10)
C27_2 0.150(7) 0.207(11) 0.361(16) 0.011(11) 0.058(11) 0.035(7)
C28_2 0.155(8) 0.250(14) 0.354(18) -0.019(14) 0.062(12) -0.002(10)
O29_2 0.128(6) 0.247(10) 0.243(9) -0.037(8) 0.071(5) -0.005(6)
N30_2 0.177(8) 0.320(14) 0.482(19) -0.008(13) 0.119(12) 0.066(9)
C31_2 0.155(10) 0.45(2) 0.58(3) 0.04(2) 0.106(16) 0.049(16)
C32_2 0.200(12) 0.51(4) 0.87(4) 0.29(3) 0.06(2) 0.06(2)
C33_2 0.31(2) 0.63(4) 0.70(3) -0.08(4) 0.32(2) -0.03(3)
N1_3 0.078(4) 0.093(4) 0.190(6) 0.014(4) -0.002(4) -0.013(3)
C2_3 0.085(5) 0.085(5) 0.181(8) 0.002(6) -0.007(6) -0.022(5)
C3_3 0.100(6) 0.095(5) 0.230(10) 0.002(6) -0.011(6) -0.015(4)
C4_3 0.087(5) 0.103(6) 0.241(10) -0.002(7) -0.022(6) -0.016(4)
C5_3 0.084(5) 0.086(5) 0.190(8) 0.015(6) 0.009(6) -0.016(4)
C6_3 0.086(5) 0.085(5) 0.184(8) 0.013(6) -0.004(5) -0.009(5)
C7_3 0.071(5) 0.113(6) 0.181(8) 0.006(6) -0.003(5) -0.013(4)
C8_3 0.098(6) 0.211(9) 0.156(7) 0.036(7) -0.003(5) 0.026(7)
C9_3 0.093(6) 0.203(9) 0.161(7) 0.036(7) 0.002(5) 0.026(6)
C10_3 0.086(5) 0.101(6) 0.163(7) 0.016(6) 0.006(5) 0.014(4)
C11_3 0.104(6) 0.196(9) 0.161(7) 0.001(7) -0.013(5) 0.039(7)
C12_3 0.090(6) 0.205(9) 0.164(7) -0.021(7) 0.006(5) 0.023(6)
C13_3 0.087(5) 0.095(6) 0.165(8) 0.011(6) -0.002(4) 0.006(4)
C14_3 0.102(6) 0.149(7) 0.190(8) 0.041(7) 0.020(5) 0.046(6)
C15_3 0.117(6) 0.161(8) 0.169(8) 0.041(7) 0.028(6) 0.046(6)
C16_3 0.100(6) 0.080(6) 0.168(8) 0.014(5) -0.004(5) 0.008(4)
C17_3 0.105(6) 0.098(6) 0.150(7) 0.016(5) -0.015(5) 0.008(5)
C18_3 0.092(5) 0.120(7) 0.167(8) 0.017(6) -0.002(5) 0.012(5)
N19_3 0.090(4) 0.101(5) 0.193(7) 0.027(4) 0.006(4) 0.002(4)
C20_3 0.107(6) 0.121(8) 0.169(10) 0.015(6) -0.029(6) 0.023(6)
O21_3 0.121(5) 0.101(5) 0.170(6) 0.024(4) -0.019(4) 0.031(3)
N22_3 0.105(5) 0.188(7) 0.193(8) 0.012(6) -0.023(5) 0.038(5)
C23_3 0.113(6) 0.148(8) 0.229(11) 0.016(7) -0.018(6) 0.017(6)
C24_3 0.103(7) 0.226(11) 0.347(16) 0.060(10) 0.017(9) 0.024(7)
C25_3 0.125(8) 0.307(14) 0.427(19) 0.117(13) 0.025(10) 0.060(9)
C26_3 0.111(8) 0.343(15) 0.355(17) 0.128(13) 0.007(9) 0.071(9)
C27_3 0.128(8) 0.279(11) 0.251(12) 0.072(10) 0.008(8) 0.082(8)
O29_3 0.167(8) 0.206(8) 0.215(9) 0.019(6) -0.010(6) 0.103(6)
N30_3 0.176(9) 0.351(14) 0.396(16) 0.070(12) 0.019(9) 0.138(9)
C32_3 0.43(3) 0.73(5) 0.82(4) 0.09(4) 0.18(3) 0.41(3)
C33_3 0.47(4) 0.53(4) 0.58(3) 0.18(3) -0.14(2) 0.19(3)
C31_3 0.298(18) 0.46(2) 0.46(2) 0.20(2) 0.005(16) 0.253(16)
C28_3 0.176(12) 0.256(12) 0.285(17) 0.055(11) 0.013(10) 0.113(10)

loop_
_atom_type_symbol
_atom_type_description
_atom_type_scat_dispersion_real
_atom_type_scat_dispersion_imag
_atom_type_scat_source
C C 0.0033 0.0016 'International Tables Vol C Tables 4.2.6.8 and 6.1.1.4'
H H 0.0000 0.0000 'International Tables Vol C Tables 4.2.6.8 and 6.1.1.4'
N N 0.0061 0.0033 'International Tables Vol C Tables 4.2.6.8 and 6.1.1.4'
O O 0.0106 0.0060 'International Tables Vol C Tables 4.2.6.8 and 6.1.1.4'
Cl Cl 0.1484 0.1585 'International Tables Vol C Tables 4.2.6.8 and 6.1.1.4'
Eu Eu -0.1578 3.6682 'International Tables Vol C Tables 4.2.6.8 and 6.1.1.4'

loop_
_geom_angle_atom_site_label_1
_geom_angle_atom_site_label_2
_geom_angle_atom_site_label_3
_geom_angle
_geom_angle_site_symmetry_1
_geom_angle_site_symmetry_3
_geom_angle_publ_flag
O29_3 EU1 O128_1 76.7(3) . . ?
O29_3 EU1 O21_3 128.4(3) . . ?
O128_1 EU1 O21_3 91.7(2) . . ?
O29_3 EU1 O29_1 74.4(3) . 3_665 ?
O128_1 EU1 O29_1 76.2(3) . 3_665 ?
O21_3 EU1 O29_1 151.5(3) . 3_665 ?
O29_3 EU1 O21_1 92.2(3) . 3_665 ?
O128_1 EU1 O21_1 152.5(3) . 3_665 ?
O21_3 EU1 O21_1 75.5(2) . 3_665 ?
O29_1 EU1 O21_1 125.4(3) 3_665 3_665 ?
O29_3 EU1 O120_1 152.4(3) . . ?
O128_1 EU1 O120_1 124.6(3) . . ?
O21_3 EU1 O120_1 72.8(2) . . ?
O29_1 EU1 O120_1 92.7(2) 3_665 . ?
O21_1 EU1 O120_1 75.3(2) 3_665 . ?
O29_3 EU1 N121_1 135.5(3) . . ?
O128_1 EU1 N121_1 63.6(3) . . ?
O21_3 EU1 N121_1 74.3(2) . . ?
O29_1 EU1 N121_1 77.2(3) 3_665 . ?
O21_1 EU1 N121_1 132.3(2) 3_665 . ?
O120_1 EU1 N121_1 61.0(3) . . ?
O29_3 EU1 N22_3 64.5(3) . . ?
O128_1 EU1 N22_3 77.2(3) . . ?
O21_3 EU1 N22_3 63.9(2) . . ?
O29_1 EU1 N22_3 135.0(2) 3_665 . ?
O21_1 EU1 N22_3 75.3(2) 3_665 . ?
O120_1 EU1 N22_3 132.3(2) . . ?
N121_1 EU1 N22_3 120.8(2) . . ?
O29_3 EU1 N22_1 72.4(3) . 3_665 ?
O128_1 EU1 N22_1 133.5(3) . 3_665 ?
O21_3 EU1 N22_1 134.8(2) . 3_665 ?
O29_1 EU1 N22_1 62.6(3) 3_665 3_665 ?
O21_1 EU1 N22_1 62.9(2) 3_665 3_665 ?
O120_1 EU1 N22_1 80.0(2) . 3_665 ?
N121_1 EU1 N22_1 121.8(2) . 3_665 ?
N22_3 EU1 N22_1 117.4(2) . 3_665 ?
O29_3 EU1 C28_3 17.7(4) . . ?
O128_1 EU1 C28_3 74.6(5) . . ?
O21_3 EU1 C28_3 110.7(4) . . ?
O29_1 EU1 C28_3 91.1(4) 3_665 . ?
O21_1 EU1 C28_3 87.2(4) 3_665 . ?
O120_1 EU1 C28_3 160.8(4) . . ?
N121_1 EU1 C28_3 138.1(5) . . ?
N22_3 EU1 C28_3 46.8(3) . . ?
N22_1 EU1 C28_3 85.1(4) 3_665 . ?
O29_3 EU1 C20_3 111.5(3) . . ?
O128_1 EU1 C20_3 91.4(2) . . ?
O21_3 EU1 C20_3 17.4(2) . . ?
O29_1 EU1 C20_3 164.9(2) 3_665 . ?
O21_1 EU1 C20_3 69.17(18) 3_665 . ?
O120_1 EU1 C20_3 87.3(2) . . ?
N121_1 EU1 C20_3 89.7(2) . . ?
N22_3 EU1 C20_3 47.2(2) . . ?
N22_1 EU1 C20_3 132.1(2) 3_665 . ?
C28_3 EU1 C20_3 93.9(4) . . ?
O29_3 EU1 C127_1 91.2(4) . . ?
O128_1 EU1 C127_1 18.2(3) . . ?
O21_3 EU1 C127_1 91.4(3) . . ?
O29_1 EU1 C127_1 69.2(3) 3_665 . ?
O21_1 EU1 C127_1 165.4(3) 3_665 . ?
O120_1 EU1 C127_1 107.2(3) . . ?
N121_1 EU1 C127_1 46.4(3) . . ?
N22_3 EU1 C127_1 93.4(3) . . ?
N22_1 EU1 C127_1 131.5(3) 3_665 . ?
C28_3 EU1 C127_1 91.7(5) . . ?
C20_3 EU1 C127_1 96.4(3) . . ?
O95_1 EU2 O87_1 126.1(3) . . ?
O95_1 EU2 O29_2 76.4(4) . . ?
O87_1 EU2 O29_2 91.4(3) . . ?
O95_1 EU2 O54_1 92.4(3) . 3_665 ?
O87_1 EU2 O54_1 75.0(2) . 3_665 ?
O29_2 EU2 O54_1 152.6(3) . 3_665 ?
O95_1 EU2 O62_1 75.7(3) . 3_665 ?
O87_1 EU2 O62_1 152.3(3) . 3_665 ?
O29_2 EU2 O62_1 76.5(3) . 3_665 ?
O54_1 EU2 O62_1 125.4(3) 3_665 3_665 ?
O95_1 EU2 O21_2 154.4(3) . . ?
O87_1 EU2 O21_2 72.7(2) . . ?
O29_2 EU2 O21_2 124.2(3) . . ?
O54_1 EU2 O21_2 74.9(2) 3_665 . ?
O62_1 EU2 O21_2 93.4(3) 3_665 . ?
O95_1 EU2 N55_1 76.1(3) . 3_665 ?
O87_1 EU2 N55_1 133.0(3) . 3_665 ?
O29_2 EU2 N55_1 135.6(3) . 3_665 ?
O54_1 EU2 N55_1 62.1(3) 3_665 3_665 ?
O62_1 EU2 N55_1 63.3(3) 3_665 3_665 ?
O21_2 EU2 N55_1 78.3(2) . 3_665 ?
O95_1 EU2 N88_1 62.8(3) . . ?
O87_1 EU2 N88_1 63.3(3) . . ?
O29_2 EU2 N88_1 77.0(3) . . ?
O54_1 EU2 N88_1 75.7(3) 3_665 . ?
O62_1 EU2 N88_1 134.7(3) 3_665 . ?
O21_2 EU2 N88_1 131.8(2) . . ?
N55_1 EU2 N88_1 118.7(3) 3_665 . ?
O95_1 EU2 N22_2 134.7(3) . . ?
O87_1 EU2 N22_2 76.5(3) . . ?
O29_2 EU2 N22_2 63.2(3) . . ?
O54_1 EU2 N22_2 132.9(3) 3_665 . ?
O62_1 EU2 N22_2 75.8(3) 3_665 . ?
O21_2 EU2 N22_2 61.2(3) . . ?
N55_1 EU2 N22_2 119.5(3) 3_665 . ?
N88_1 EU2 N22_2 121.8(3) . . ?
O95_1 EU2 C28_2 91.4(4) . . ?
O87_1 EU2 C28_2 91.4(4) . . ?
O29_2 EU2 C28_2 18.6(3) . . ?
O54_1 EU2 C28_2 165.3(5) 3_665 . ?
O62_1 EU2 C28_2 69.3(5) 3_665 . ?
O21_2 EU2 C28_2 106.6(3) . . ?
N55_1 EU2 C28_2 132.6(5) 3_665 . ?
N88_1 EU2 C28_2 93.5(4) . . ?
N22_2 EU2 C28_2 45.5(3) . . ?
O95_1 EU2 C94_1 17.3(4) . . ?
O87_1 EU2 C94_1 109.1(3) . . ?
O29_2 EU2 C94_1 71.2(5) . . ?
O54_1 EU2 C94_1 90.7(4) 3_665 . ?
O62_1 EU2 C94_1 90.7(4) 3_665 . ?
O21_2 EU2 C94_1 164.6(5) . . ?
N55_1 EU2 C94_1 90.5(4) 3_665 . ?
N88_1 EU2 C94_1 45.9(3) . . ?
N22_2 EU2 C94_1 134.2(5) . . ?
C28_2 EU2 C94_1 88.7(5) . . ?
O95_1 EU2 C20_2 165.6(3) . . ?
O87_1 EU2 C20_2 68.1(2) . . ?
O29_2 EU2 C20_2 108.1(3) . . ?
O54_1 EU2 C20_2 89.0(3) 3_665 . ?
O62_1 EU2 C20_2 91.9(3) 3_665 . ?
O21_2 EU2 C20_2 16.2(3) . . ?
N55_1 EU2 C20_2 91.9(2) 3_665 . ?
N88_1 EU2 C20_2 131.2(2) . . ?
N22_2 EU2 C20_2 45.5(3) . . ?
C28_2 EU2 C20_2 90.9(3) . . ?
C94_1 EU2 C20_2 177.1(3) . . ?
C2_1 N1_1 C5_1 108.0 . . ?
C105_1 C2_1 C3_1 127.7(7) . . ?
C105_1 C2_1 N1_1 124.2(7) . . ?
C3_1 C2_1 N1_1 108.0 . . ?
C2_1 C3_1 C4_1 108.0 . . ?
C2_1 C3_1 H3_1 126.0 . . ?
C4_1 C3_1 H3_1 126.0 . . ?
C5_1 C4_1 C3_1 108.0 . . ?
C5_1 C4_1 H4_1 126.0 . . ?
C3_1 C4_1 H4_1 126.0 . . ?
C6_1 C5_1 C4_1 126.7(7) . . ?
C6_1 C5_1 N1_1 125.3(7) . . ?
C4_1 C5_1 N1_1 108.0 . . ?
C5_1 C6_1 C35_1 128.7(9) . . ?
C5_1 C6_1 C7_1 116.7(8) . . ?
C35_1 C6_1 C7_1 114.5(9) . . ?
C8_1 C7_1 C12_1 120.0 . . ?
C8_1 C7_1 C6_1 122.1(7) . . ?
C12_1 C7_1 C6_1 117.8(7) . . ?
C7_1 C8_1 C9_1 120.0 . . ?
C7_1 C8_1 H8_1 120.0 . . ?
C9_1 C8_1 H8_1 120.0 . . ?
C10_1 C9_1 C8_1 120.0 . . ?
C10_1 C9_1 H9_1 120.0 . . ?
C8_1 C9_1 H9_1 120.0 . . ?
C11_1 C10_1 C9_1 120.0 . . ?
C11_1 C10_1 C13_1 119.0(7) . . ?
C9_1 C10_1 C13_1 120.9(7) . . ?
C10_1 C11_1 C12_1 120.0 . . ?
C10_1 C11_1 H11_1 120.0 . . ?
C12_1 C11_1 H11_1 120.0 . . ?
C11_1 C12_1 C7_1 120.0 . . ?
C11_1 C12_1 H12_1 120.0 . . ?
C7_1 C12_1 H12_1 120.0 . . ?
C14_1 C13_1 C18_1 120.0 . . ?
C14_1 C13_1 C10_1 122.0(6) . . ?
C18_1 C13_1 C10_1 117.6(6) . . ?
C13_1 C14_1 C15_1 120.0 . . ?
C13_1 C14_1 H14_1 120.0 . . ?
C15_1 C14_1 H14_1 120.0 . . ?
C14_1 C15_1 C16_1 120.0 . . ?
C14_1 C15_1 H15_1 120.0 . . ?
C16_1 C15_1 H15_1 120.0 . . ?
C15_1 C16_1 C17_1 120.0 . . ?
C15_1 C16_1 N19_1 116.9(7) . . ?
C17_1 C16_1 N19_1 122.9(7) . . ?
C18_1 C17_1 C16_1 120.0 . . ?
C18_1 C17_1 H17_1 120.0 . . ?
C16_1 C17_1 H17_1 120.0 . . ?
C17_1 C18_1 C13_1 120.0 . . ?
C17_1 C18_1 H18_1 120.0 . . ?
C13_1 C18_1 H18_1 120.0 . . ?
C20_1 N19_1 C16_1 124.8(9) . . ?
C20_1 N19_1 H19_1 117.6 . . ?
C16_1 N19_1 H19_1 117.6 . . ?
O21_1 C20_1 N19_1 122.8(12) . . ?
O21_1 C20_1 C23_1 122.5(11) . . ?
N19_1 C20_1 C23_1 114.7(10) . . ?
O21_1 C20_1 EU1 37.9(6) . 4_465 ?
N19_1 C20_1 EU1 159.6(8) . 4_465 ?
C23_1 C20_1 EU1 85.2(6) . 4_465 ?
C20_1 O21_1 EU1 124.9(8) . 4_465 ?
C23_1 N22_1 C27_1 120.0 . . ?
C23_1 N22_1 EU1 119.5(4) . 4_465 ?
C27_1 N22_1 EU1 120.5(4) . 4_465 ?
N22_1 C23_1 C24_1 120.0 . . ?
N22_1 C23_1 C20_1 109.4(7) . . ?
C24_1 C23_1 C20_1 130.6(7) . . ?
C25_1 C24_1 C23_1 120.0 . . ?
C25_1 C24_1 H24_1 120.0 . . ?
C23_1 C24_1 H24_1 120.0 . . ?
C24_1 C25_1 C26_1 120.0 . . ?
C24_1 C25_1 H25_1 120.0 . . ?
C26_1 C25_1 H25_1 120.0 . . ?
C27_1 C26_1 C25_1 120.0 . . ?
C27_1 C26_1 H26_1 120.0 . . ?
C25_1 C26_1 H26_1 120.0 . . ?
C26_1 C27_1 N22_1 120.0 . . ?
C26_1 C27_1 C28_1 131.3(7) . . ?
N22_1 C27_1 C28_1 108.7(7) . . ?
O29_1 C28_1 N30_1 126.6(13) . . ?
O29_1 C28_1 C27_1 119.2(11) . . ?
N30_1 C28_1 C27_1 114.1(11) . . ?
O29_1 C28_1 EU1 37.3(6) . 4_465 ?
N30_1 C28_1 EU1 158.0(9) . 4_465 ?
C27_1 C28_1 EU1 84.6(6) . 4_465 ?
C28_1 O29_1 EU1 125.4(9) . 4_465 ?
C28_1 N30_1 C31_1 115.7(11) . . ?
C28_1 N30_1 H30_1 122.1 . . ?
C31_1 N30_1 H30_1 122.1 . . ?
N30_1 C31_1 C32_1 102.3(14) . . ?
N30_1 C31_1 C33_1 102.4(15) . . ?
C32_1 C31_1 C33_1 102.3(12) . . ?
N30_1 C31_1 H31_1 115.9 . . ?
C32_1 C31_1 H31_1 115.9 . . ?
C33_1 C31_1 H31_1 115.9 . . ?
C31_1 C32_1 H32A_1 109.5 . . ?
C31_1 C32_1 H32B_1 109.5 . . ?
H32A_1 C32_1 H32B_1 109.5 . . ?
C31_1 C32_1 H32C_1 109.5 . . ?
H32A_1 C32_1 H32C_1 109.5 . . ?
H32B_1 C32_1 H32C_1 109.5 . . ?
C31_1 C33_1 H33A_1 109.5 . . ?
C31_1 C33_1 H33B_1 109.5 . . ?
H33A_1 C33_1 H33B_1 109.5 . . ?
C31_1 C33_1 H33C_1 109.5 . . ?
H33A_1 C33_1 H33C_1 109.5 . . ?
H33B_1 C33_1 H33C_1 109.5 . . ?
C38_1 N34_1 C35_1 108.0 . . ?
C38_1 N34_1 H34_1 126.0 . . ?
C35_1 N34_1 H34_1 126.0 . . ?
C6_1 C35_1 N34_1 124.3(7) . . ?
C6_1 C35_1 C36_1 127.5(7) . . ?
N34_1 C35_1 C36_1 108.0 . . ?
C37_1 C36_1 C35_1 108.0 . . ?
C37_1 C36_1 H36_1 126.0 . . ?
C35_1 C36_1 H36_1 126.0 . . ?
C36_1 C37_1 C38_1 108.0 . . ?
C36_1 C37_1 H37_1 126.0 . . ?
C38_1 C37_1 H37_1 126.0 . . ?
C39_1 C38_1 N34_1 124.3(7) . . ?
C39_1 C38_1 C37_1 127.7(7) . . ?
N34_1 C38_1 C37_1 108.0 . . ?
C68_1 C39_1 C38_1 128.1(9) . . ?
C68_1 C39_1 C40_1 116.1(8) . . ?
C38_1 C39_1 C40_1 115.7(8) . . ?
C41_1 C40_1 C45_1 120.0 . . ?
C41_1 C40_1 C39_1 120.5(7) . . ?
C45_1 C40_1 C39_1 119.4(7) . . ?
C40_1 C41_1 C42_1 120.0 . . ?
C40_1 C41_1 H41_1 120.0 . . ?
C42_1 C41_1 H41_1 120.0 . . ?
C43_1 C42_1 C41_1 120.0 . . ?
C43_1 C42_1 H42_1 120.0 . . ?
C41_1 C42_1 H42_1 120.0 . . ?
C42_1 C43_1 C44_1 120.0 . . ?
C42_1 C43_1 C46_1 122.1(7) . . ?
C44_1 C43_1 C46_1 117.9(7) . . ?
C45_1 C44_1 C43_1 120.0 . . ?
C45_1 C44_1 H44_1 120.0 . . ?
C43_1 C44_1 H44_1 120.0 . . ?
C44_1 C45_1 C40_1 120.0 . . ?
C44_1 C45_1 H45_1 120.0 . . ?
C40_1 C45_1 H45_1 120.0 . . ?
C47_1 C46_1 C51_1 120.0 . . ?
C47_1 C46_1 C43_1 120.9(7) . . ?
C51_1 C46_1 C43_1 118.7(7) . . ?
C46_1 C47_1 C48_1 120.0 . . ?
C46_1 C47_1 H47_1 120.0 . . ?
C48_1 C47_1 H47_1 120.0 . . ?
C49_1 C48_1 C47_1 120.0 . . ?
C49_1 C48_1 H48_1 120.0 . . ?
C47_1 C48_1 H48_1 120.0 . . ?
C50_1 C49_1 C48_1 120.0 . . ?
C50_1 C49_1 N52_1 121.9(7) . . ?
C48_1 C49_1 N52_1 117.9(7) . . ?
C49_1 C50_1 C51_1 120.0 . . ?
C49_1 C50_1 H50_1 120.0 . . ?
C51_1 C50_1 H50_1 120.0 . . ?
C50_1 C51_1 C46_1 120.0 . . ?
C50_1 C51_1 H51_1 120.0 . . ?
C46_1 C51_1 H51_1 120.0 . . ?
C53_1 N52_1 C49_1 124.0(10) . . ?
C53_1 N52_1 H52_1 118.0 . . ?
C49_1 N52_1 H52_1 118.0 . . ?
O54_1 C53_1 N52_1 126.8(13) . . ?
O54_1 C53_1 C56_1 118.2(13) . . ?
N52_1 C53_1 C56_1 114.4(11) . . ?
O54_1 C53_1 EU2 38.1(7) . 4_465 ?
N52_1 C53_1 EU2 160.4(8) . 4_465 ?
C56_1 C53_1 EU2 83.5(7) . 4_465 ?
C53_1 O54_1 EU2 124.6(9) . 4_465 ?
C56_1 N55_1 C60_1 120.0 . . ?
C56_1 N55_1 EU2 120.7(5) . 4_465 ?
C60_1 N55_1 EU2 119.3(5) . 4_465 ?
C57_1 C56_1 N55_1 120.0 . . ?
C57_1 C56_1 C53_1 129.6(9) . . ?
N55_1 C56_1 C53_1 109.9(9) . . ?
C56_1 C57_1 C58_1 120.0 . . ?
C56_1 C57_1 H57_1 120.0 . . ?
C58_1 C57_1 H57_1 120.0 . . ?
C59_1 C58_1 C57_1 120.0 . . ?
C59_1 C58_1 H58_1 120.0 . . ?
C57_1 C58_1 H58_1 120.0 . . ?
C60_1 C59_1 C58_1 120.0 . . ?
C60_1 C59_1 H59_1 120.0 . . ?
C58_1 C59_1 H59_1 120.0 . . ?
C59_1 C60_1 N55_1 120.0 . . ?
C59_1 C60_1 C61_1 128.3(9) . . ?
N55_1 C60_1 C61_1 111.5(9) . . ?
O62_1 C61_1 N63_1 117.7(15) . . ?
O62_1 C61_1 C60_1 118.7(13) . . ?
N63_1 C61_1 C60_1 122.9(14) . . ?
O62_1 C61_1 EU2 39.6(7) . 4_465 ?
N63_1 C61_1 EU2 153.1(11) . 4_465 ?
C60_1 C61_1 EU2 83.1(7) . 4_465 ?
C61_1 O62_1 EU2 121.8(10) . 4_465 ?
C61_1 N63_1 C64_1 119.1(13) . . ?
C61_1 N63_1 H63_1 120.5 . . ?
C64_1 N63_1 H63_1 120.5 . . ?
N63_1 C64_1 C66_1 94.4(12) . . ?
N63_1 C64_1 C65_1 116.5(15) . . ?
C66_1 C64_1 C65_1 94.0(12) . . ?
N63_1 C64_1 H64_1 115.9 . . ?
C66_1 C64_1 H64_1 115.9 . . ?
C65_1 C64_1 H64_1 115.9 . . ?
C64_1 C65_1 H65A_1 109.5 . . ?
C64_1 C65_1 H65B_1 109.5 . . ?
H65A_1 C65_1 H65B_1 109.5 . . ?
C64_1 C65_1 H65C_1 109.5 . . ?
H65A_1 C65_1 H65C_1 109.5 . . ?
H65B_1 C65_1 H65C_1 109.5 . . ?
C64_1 C66_1 H66A_1 109.5 . . ?
C64_1 C66_1 H66B_1 109.5 . . ?
H66A_1 C66_1 H66B_1 109.5 . . ?
C64_1 C66_1 H66C_1 109.5 . . ?
H66A_1 C66_1 H66C_1 109.5 . . ?
H66B_1 C66_1 H66C_1 109.5 . . ?
C68_1 N67_1 C71_1 108.0 . . ?
C39_1 C68_1 N67_1 125.3(7) . . ?
C39_1 C68_1 C69_1 126.3(7) . . ?
N67_1 C68_1 C69_1 108.0 . . ?
C68_1 C69_1 C70_1 108.0 . . ?
C68_1 C69_1 H69_1 126.0 . . ?
C70_1 C69_1 H69_1 126.0 . . ?
C71_1 C70_1 C69_1 108.0 . . ?
C71_1 C70_1 H70_1 126.0 . . ?
C69_1 C70_1 H70_1 126.0 . . ?
C72_1 C71_1 N67_1 127.6(7) . . ?
C72_1 C71_1 C70_1 124.4(7) . . ?
N67_1 C71_1 C70_1 108.0 . . ?
C71_1 C72_1 C101_1 124.1(8) . . ?
C71_1 C72_1 C73_1 120.7(9) . . ?
C101_1 C72_1 C73_1 115.2(8) . . ?
C74_1 C73_1 C78_1 120.0 . . ?
C74_1 C73_1 C72_1 122.1(7) . . ?
C78_1 C73_1 C72_1 117.9(7) . . ?
C75_1 C74_1 C73_1 120.0 . . ?
C75_1 C74_1 H74_1 120.0 . . ?
C73_1 C74_1 H74_1 120.0 . . ?
C74_1 C75_1 C76_1 120.0 . . ?
C74_1 C75_1 H75_1 120.0 . . ?
C76_1 C75_1 H75_1 120.0 . . ?
C77_1 C76_1 C75_1 120.0 . . ?
C77_1 C76_1 C79_1 118.5(6) . . ?
C75_1 C76_1 C79_1 121.4(6) . . ?
C78_1 C77_1 C76_1 120.0 . . ?
C78_1 C77_1 H77_1 120.0 . . ?
C76_1 C77_1 H77_1 120.0 . . ?
C77_1 C78_1 C73_1 120.0 . . ?
C77_1 C78_1 H78_1 120.0 . . ?
C73_1 C78_1 H78_1 120.0 . . ?
C80_1 C79_1 C84_1 120.0 . . ?
C80_1 C79_1 C76_1 119.4(6) . . ?
C84_1 C79_1 C76_1 120.4(6) . . ?
C81_1 C80_1 C79_1 120.0 . . ?
C81_1 C80_1 H80_1 120.0 . . ?
C79_1 C80_1 H80_1 120.0 . . ?
C82_1 C81_1 C80_1 120.0 . . ?
C82_1 C81_1 H81_1 120.0 . . ?
C80_1 C81_1 H81_1 120.0 . . ?
C81_1 C82_1 C83_1 120.0 . . ?
C81_1 C82_1 N85_1 116.1(6) . . ?
C83_1 C82_1 N85_1 123.5(6) . . ?
C82_1 C83_1 C84_1 120.0 . . ?
C82_1 C83_1 H83_1 120.0 . . ?
C84_1 C83_1 H83_1 120.0 . . ?
C83_1 C84_1 C79_1 120.0 . . ?
C83_1 C84_1 H84_1 120.0 . . ?
C79_1 C84_1 H84_1 120.0 . . ?
C86_1 N85_1 C82_1 120.7(9) . . ?
C86_1 N85_1 H85_1 119.7 . . ?
C82_1 N85_1 H85_1 119.7 . . ?
O87_1 C86_1 N85_1 133.1(12) . . ?
O87_1 C86_1 C89_1 117.1(10) . . ?
N85_1 C86_1 C89_1 109.7(10) . . ?
O87_1 C86_1 EU2 35.7(6) . . ?
N85_1 C86_1 EU2 164.7(7) . . ?
C89_1 C86_1 EU2 83.1(6) . . ?
C86_1 O87_1 EU2 127.8(8) . . ?
C89_1 N88_1 C93_1 120.0 . . ?
C89_1 N88_1 EU2 119.7(5) . . ?
C93_1 N88_1 EU2 120.3(5) . . ?
N88_1 C89_1 C90_1 120.0 . . ?
N88_1 C89_1 C86_1 109.9(7) . . ?
C90_1 C89_1 C86_1 130.1(7) . . ?
C91_1 C90_1 C89_1 120.0 . . ?
C91_1 C90_1 H90_1 120.0 . . ?
C89_1 C90_1 H90_1 120.0 . . ?
C90_1 C91_1 C92_1 120.0 . . ?
C90_1 C91_1 H91_1 120.0 . . ?
C92_1 C91_1 H91_1 120.0 . . ?
C93_1 C92_1 C91_1 120.0 . . ?
C93_1 C92_1 H92_1 120.0 . . ?
C91_1 C92_1 H92_1 120.0 . . ?
C92_1 C93_1 N88_1 120.0 . . ?
C92_1 C93_1 C94_1 131.5(8) . . ?
N88_1 C93_1 C94_1 108.5(8) . . ?
C94_1 O95_1 EU2 126.1(11) . . ?
O95_1 C94_1 N96_1 124.7(15) . . ?
O95_1 C94_1 C93_1 120.6(13) . . ?
N96_1 C94_1 C93_1 113.6(13) . . ?
O95_1 C94_1 EU2 36.6(8) . . ?
N96_1 C94_1 EU2 161.0(11) . . ?
C93_1 C94_1 EU2 85.4(7) . . ?
C97_1 C99_1 H99A_1 109.5 . . ?
C97_1 C99_1 H99B_1 109.5 . . ?
H99A_1 C99_1 H99B_1 109.5 . . ?
C97_1 C99_1 H99C_1 109.5 . . ?
H99A_1 C99_1 H99C_1 109.5 . . ?
H99B_1 C99_1 H99C_1 109.5 . . ?
C97_1 C98_1 H98A_1 109.5 . . ?
C97_1 C98_1 H98B_1 109.5 . . ?
H98A_1 C98_1 H98B_1 109.5 . . ?
C97_1 C98_1 H98C_1 109.5 . . ?
H98A_1 C98_1 H98C_1 109.5 . . ?
H98B_1 C98_1 H98C_1 109.5 . . ?
N96_1 C97_1 C99_1 90.6(12) . . ?
N96_1 C97_1 C98_1 125.7(19) . . ?
C99_1 C97_1 C98_1 91.7(13) . . ?
N96_1 C97_1 H97_1 114.1 . . ?
C99_1 C97_1 H97_1 114.1 . . ?
C98_1 C97_1 H97_1 114.1 . . ?
C94_1 N96_1 C97_1 111.0(14) . . ?
C94_1 N96_1 H96_1 124.5 . . ?
C97_1 N96_1 H96_1 124.5 . . ?
C101_1 N100_1 C104_1 108.0 . . ?
C101_1 N100_1 H100_1 126.0 . . ?
C104_1 N100_1 H100_1 126.0 . . ?
N100_1 C101_1 C102_1 108.0 . . ?
N100_1 C101_1 C72_1 127.1(7) . . ?
C102_1 C101_1 C72_1 124.7(7) . . ?
C101_1 C102_1 C103_1 108.0 . . ?
C101_1 C102_1 H102_1 126.0 . . ?
C103_1 C102_1 H102_1 126.0 . . ?
C104_1 C103_1 C102_1 108.0 . . ?
C104_1 C103_1 H103_1 126.0 . . ?
C102_1 C103_1 H103_1 126.0 . . ?
C105_1 C104_1 N100_1 123.1(7) . . ?
C105_1 C104_1 C103_1 128.8(8) . . ?
N100_1 C104_1 C103_1 108.0 . . ?
C104_1 C105_1 C2_1 129.4(10) . . ?
C104_1 C105_1 C106_1 113.1(8) . . ?
C2_1 C105_1 C106_1 117.2(8) . . ?
C107_1 C106_1 C111_1 120.0 . . ?
C107_1 C106_1 C105_1 117.5(7) . . ?
C111_1 C106_1 C105_1 122.5(7) . . ?
C108_1 C107_1 C106_1 120.0 . . ?
C108_1 C107_1 H107_1 120.0 . . ?
C106_1 C107_1 H107_1 120.0 . . ?
C107_1 C108_1 C109_1 120.0 . . ?
C107_1 C108_1 H108_1 120.0 . . ?
C109_1 C108_1 H108_1 120.0 . . ?
C108_1 C109_1 C110_1 120.0 . . ?
C108_1 C109_1 C112_1 123.6(6) . . ?
C110_1 C109_1 C112_1 116.4(6) . . ?
C111_1 C110_1 C109_1 120.0 . . ?
C111_1 C110_1 H110_1 120.0 . . ?
C109_1 C110_1 H110_1 120.0 . . ?
C110_1 C111_1 C106_1 120.0 . . ?
C110_1 C111_1 H111_1 120.0 . . ?
C106_1 C111_1 H111_1 120.0 . . ?
C113_1 C112_1 C117_1 120.0 . . ?
C113_1 C112_1 C109_1 116.4(6) . . ?
C117_1 C112_1 C109_1 123.3(6) . . ?
C114_1 C113_1 C112_1 120.0 . . ?
C114_1 C113_1 H113_1 120.0 . . ?
C112_1 C113_1 H113_1 120.0 . . ?
C115_1 C114_1 C113_1 120.0 . . ?
C115_1 C114_1 H114_1 120.0 . . ?
C113_1 C114_1 H114_1 120.0 . . ?
C114_1 C115_1 C116_1 120.0 . . ?
C114_1 C115_1 N118_1 124.7(7) . . ?
C116_1 C115_1 N118_1 115.3(7) . . ?
C115_1 C116_1 C117_1 120.0 . . ?
C115_1 C116_1 H116_1 120.0 . . ?
C117_1 C116_1 H116_1 120.0 . . ?
C112_1 C117_1 C116_1 120.0 . . ?
C112_1 C117_1 H117_1 120.0 . . ?
C116_1 C117_1 H117_1 120.0 . . ?
C119_1 N118_1 C115_1 118.6(8) . . ?
C119_1 N118_1 H118_1 120.7 . . ?
C115_1 N118_1 H118_1 120.7 . . ?
O120_1 C119_1 N118_1 136.1(11) . . ?
O120_1 C119_1 C122_1 112.5(12) . . ?
N118_1 C119_1 C122_1 110.7(11) . . ?
C119_1 O120_1 EU1 128.3(8) . . ?
C122_1 N121_1 C126_1 120.0 . . ?
C122_1 N121_1 EU1 120.0(4) . . ?
C126_1 N121_1 EU1 120.0(4) . . ?
C123_1 C122_1 N121_1 120.0 . . ?
C123_1 C122_1 C119_1 128.7(8) . . ?
N121_1 C122_1 C119_1 111.2(8) . . ?
C122_1 C123_1 C124_1 120.0 . . ?
C122_1 C123_1 H123_1 120.0 . . ?
C124_1 C123_1 H123_1 120.0 . . ?
C123_1 C124_1 C125_1 120.0 . . ?
C123_1 C124_1 H124_1 120.0 . . ?
C125_1 C124_1 H124_1 120.0 . . ?
C126_1 C125_1 C124_1 120.0 . . ?
C126_1 C125_1 H125_1 120.0 . . ?
C124_1 C125_1 H125_1 120.0 . . ?
C125_1 C126_1 N121_1 120.0 . . ?
C125_1 C126_1 C127_1 130.9(9) . . ?
N121_1 C126_1 C127_1 109.0(9) . . ?
C127_1 O128_1 EU1 123.4(11) . . ?
O128_1 C127_1 N129_1 123.6(16) . . ?
O128_1 C127_1 C126_1 120.4(14) . . ?
N129_1 C127_1 C126_1 115.4(13) . . ?
O128_1 C127_1 EU1 38.4(8) . . ?
N129_1 C127_1 EU1 159.6(11) . . ?
C126_1 C127_1 EU1 84.5(8) . . ?
C127_1 N129_1 C130_1 117.9(13) . . ?
C127_1 N129_1 H129_1 121.1 . . ?
C130_1 N129_1 H129_1 121.1 . . ?
N129_1 C130_1 C131_1 112.6(15) . . ?
N129_1 C130_1 C132_1 110.7(13) . . ?
C131_1 C130_1 C132_1 105.6(13) . . ?
N129_1 C130_1 H130_1 109.3 . . ?
C131_1 C130_1 H130_1 109.3 . . ?
C132_1 C130_1 H130_1 109.3 . . ?
C130_1 C131_1 H13A_1 109.5 . . ?
C130_1 C131_1 H13B_1 109.5 . . ?
H13A_1 C131_1 H13B_1 109.5 . . ?
C130_1 C131_1 H13C_1 109.5 . . ?
H13A_1 C131_1 H13C_1 109.5 . . ?
H13B_1 C131_1 H13C_1 109.5 . . ?
C130_1 C132_1 H13D_1 109.5 . . ?
C130_1 C132_1 H13E_1 109.5 . . ?
H13D_1 C132_1 H13E_1 109.5 . . ?
C130_1 C132_1 H13F_1 109.5 . . ?
H13D_1 C132_1 H13F_1 109.5 . . ?
H13E_1 C132_1 H13F_1 109.5 . . ?
C2_2 N1_2 C5_2 108.0 . . ?
C2_2 N1_2 H1_2 126.0 . . ?
C5_2 N1_2 H1_2 126.0 . . ?
C6_2 C2_2 N1_2 125.4(7) 3_665 . ?
C6_2 C2_2 C3_2 126.5(7) 3_665 . ?
N1_2 C2_2 C3_2 108.0 . . ?
C2_2 C3_2 C4_2 108.0 . . ?
C2_2 C3_2 H3_2 126.0 . . ?
C4_2 C3_2 H3_2 126.0 . . ?
C5_2 C4_2 C3_2 108.0 . . ?
C5_2 C4_2 H4_2 126.0 . . ?
C3_2 C4_2 H4_2 126.0 . . ?
C6_2 C5_2 C4_2 126.0(7) . . ?
C6_2 C5_2 N1_2 125.9(7) . . ?
C4_2 C5_2 N1_2 108.0 . . ?
C5_2 C6_2 C2_2 126.6(10) . 4_465 ?
C5_2 C6_2 C7_2 119.5(8) . . ?
C2_2 C6_2 C7_2 113.8(9) 4_465 . ?
C8_2 C7_2 C12_2 120.0 . . ?
C8_2 C7_2 C6_2 124.8(7) . . ?
C12_2 C7_2 C6_2 115.2(7) . . ?
C7_2 C8_2 C9_2 120.0 . . ?
C7_2 C8_2 H8_2 120.0 . . ?
C9_2 C8_2 H8_2 120.0 . . ?
C10_2 C9_2 C8_2 120.0 . . ?
C10_2 C9_2 H9_2 120.0 . . ?
C8_2 C9_2 H9_2 120.0 . . ?
C9_2 C10_2 C11_2 120.0 . . ?
C9_2 C10_2 C13_2 118.9(7) . . ?
C11_2 C10_2 C13_2 121.0(7) . . ?
C12_2 C11_2 C10_2 120.0 . . ?
C12_2 C11_2 H11_2 120.0 . . ?
C10_2 C11_2 H11_2 120.0 . . ?
C11_2 C12_2 C7_2 120.0 . . ?
C11_2 C12_2 H12_2 120.0 . . ?
C7_2 C12_2 H12_2 120.0 . . ?
C14_2 C13_2 C18_2 120.0 . . ?
C14_2 C13_2 C10_2 122.3(6) . . ?
C18_2 C13_2 C10_2 117.7(6) . . ?
C13_2 C14_2 C15_2 120.0 . . ?
C13_2 C14_2 H14_2 120.0 . . ?
C15_2 C14_2 H14_2 120.0 . . ?
C16_2 C15_2 C14_2 120.0 . . ?
C16_2 C15_2 H15_2 120.0 . . ?
C14_2 C15_2 H15_2 120.0 . . ?
C15_2 C16_2 C17_2 120.0 . . ?
C15_2 C16_2 N19_2 117.9(7) . . ?
C17_2 C16_2 N19_2 122.0(7) . . ?
C16_2 C17_2 C18_2 120.0 . . ?
C16_2 C17_2 H17_2 120.0 . . ?
C18_2 C17_2 H17_2 120.0 . . ?
C17_2 C18_2 C13_2 120.0 . . ?
C17_2 C18_2 H18_2 120.0 . . ?
C13_2 C18_2 H18_2 120.0 . . ?
C20_2 N19_2 C16_2 125.4(9) . . ?
C20_2 N19_2 H19_2 117.3 . . ?
C16_2 N19_2 H19_2 117.3 . . ?
O21_2 C20_2 N19_2 126.0(13) . . ?
O21_2 C20_2 C23_2 120.8(13) . . ?
N19_2 C20_2 C23_2 112.3(10) . . ?
O21_2 C20_2 EU2 38.7(7) . . ?
N19_2 C20_2 EU2 161.6(7) . . ?
C23_2 C20_2 EU2 85.2(7) . . ?
C20_2 O21_2 EU2 125.1(9) . . ?
C23_2 N22_2 C27_2 120.0 . . ?
C23_2 N22_2 EU2 120.8(5) . . ?
C27_2 N22_2 EU2 118.5(5) . . ?
C24_2 C23_2 N22_2 120.0 . . ?
C24_2 C23_2 C20_2 132.5(8) . . ?
N22_2 C23_2 C20_2 107.4(8) . . ?
C23_2 C24_2 C25_2 120.0 . . ?
C23_2 C24_2 H24_2 120.0 . . ?
C25_2 C24_2 H24_2 120.0 . . ?
C26_2 C25_2 C24_2 120.0 . . ?
C26_2 C25_2 H25_2 120.0 . . ?
C24_2 C25_2 H25_2 120.0 . . ?
C25_2 C26_2 C27_2 120.0 . . ?
C25_2 C26_2 H26_2 120.0 . . ?
C27_2 C26_2 H26_2 120.0 . . ?
C26_2 C27_2 N22_2 120.0 . . ?
C26_2 C27_2 C28_2 133.2(10) . . ?
N22_2 C27_2 C28_2 106.7(10) . . ?
O29_2 C28_2 C27_2 129.0(16) . . ?
O29_2 C28_2 N30_2 115.4(15) . . ?
C27_2 C28_2 N30_2 114.0(13) . . ?
O29_2 C28_2 EU2 42.2(9) . . ?
C27_2 C28_2 EU2 89.0(8) . . ?
N30_2 C28_2 EU2 157.0(11) . . ?
C28_2 O29_2 EU2 119.3(11) . . ?
C31_2 N30_2 C28_2 123.3(15) . . ?
C31_2 N30_2 H30_2 118.3 . . ?
C28_2 N30_2 H30_2 118.3 . . ?
N30_2 C31_2 C32_2 108.2(19) . . ?
N30_2 C31_2 C33_2 114.1(18) . . ?
C32_2 C31_2 C33_2 106.7(16) . . ?
N30_2 C31_2 H31_2 109.2 . . ?
C32_2 C31_2 H31_2 109.2 . . ?
C33_2 C31_2 H31_2 109.2 . . ?
C31_2 C32_2 H32A_2 109.5 . . ?
C31_2 C32_2 H32B_2 109.5 . . ?
H32A_2 C32_2 H32B_2 109.5 . . ?
C31_2 C32_2 H32C_2 109.5 . . ?
H32A_2 C32_2 H32C_2 109.5 . . ?
H32B_2 C32_2 H32C_2 109.5 . . ?
C31_2 C33_2 H33A_2 109.5 . . ?
C31_2 C33_2 H33B_2 109.5 . . ?
H33A_2 C33_2 H33B_2 109.5 . . ?
C31_2 C33_2 H33C_2 109.5 . . ?
H33A_2 C33_2 H33C_2 109.5 . . ?
H33B_2 C33_2 H33C_2 109.5 . . ?
C5_3 N1_3 C2_3 108.0 . . ?
C5_3 N1_3 H1_3 126.0 . . ?
C2_3 N1_3 H1_3 126.0 . . ?
C6_3 C2_3 C3_3 126.8(5) 3_665 . ?
C6_3 C2_3 N1_3 125.2(5) 3_665 . ?
C3_3 C2_3 N1_3 108.0 . . ?
C4_3 C3_3 C2_3 108.0 . . ?
C4_3 C3_3 H3_3 126.0 . . ?
C2_3 C3_3 H3_3 126.0 . . ?
C5_3 C4_3 C3_3 108.0 . . ?
C5_3 C4_3 H4_3 126.0 . . ?
C3_3 C4_3 H4_3 126.0 . . ?
C6_3 C5_3 C4_3 126.4(5) . . ?
C6_3 C5_3 N1_3 125.5(5) . . ?
C4_3 C5_3 N1_3 108.0 . . ?
C5_3 C6_3 C2_3 127.2(8) . 4_465 ?
C5_3 C6_3 C7_3 118.9(7) . . ?
C2_3 C6_3 C7_3 113.9(8) 4_465 . ?
C8_3 C7_3 C12_3 120.0 . . ?
C8_3 C7_3 C6_3 120.8(6) . . ?
C12_3 C7_3 C6_3 119.1(6) . . ?
C7_3 C8_3 C9_3 120.0 . . ?
C7_3 C8_3 H8_3 120.0 . . ?
C9_3 C8_3 H8_3 120.0 . . ?
C10_3 C9_3 C8_3 120.0 . . ?
C10_3 C9_3 H9_3 120.0 . . ?
C8_3 C9_3 H9_3 120.0 . . ?
C9_3 C10_3 C11_3 120.0 . . ?
C9_3 C10_3 C13_3 120.1(5) . . ?
C11_3 C10_3 C13_3 119.9(5) . . ?
C12_3 C11_3 C10_3 120.0 . . ?
C12_3 C11_3 H11_3 120.0 . . ?
C10_3 C11_3 H11_3 120.0 . . ?
C11_3 C12_3 C7_3 120.0 . . ?
C11_3 C12_3 H12_3 120.0 . . ?
C7_3 C12_3 H12_3 120.0 . . ?
C14_3 C13_3 C18_3 120.0 . . ?
C14_3 C13_3 C10_3 118.7(5) . . ?
C18_3 C13_3 C10_3 121.2(5) . . ?
C15_3 C14_3 C13_3 120.0 . . ?
C15_3 C14_3 H14_3 120.0 . . ?
C13_3 C14_3 H14_3 120.0 . . ?
C14_3 C15_3 C16_3 120.0 . . ?
C14_3 C15_3 H15_3 120.0 . . ?
C16_3 C15_3 H15_3 120.0 . . ?
C17_3 C16_3 C15_3 120.0 . . ?
C17_3 C16_3 N19_3 122.2(5) . . ?
C15_3 C16_3 N19_3 117.8(5) . . ?
C16_3 C17_3 C18_3 120.0 . . ?
C16_3 C17_3 H17_3 120.0 . . ?
C18_3 C17_3 H17_3 120.0 . . ?
C17_3 C18_3 C13_3 120.0 . . ?
C17_3 C18_3 H18_3 120.0 . . ?
C13_3 C18_3 H18_3 120.0 . . ?
C20_3 N19_3 C16_3 120.5(7) . . ?
C20_3 N19_3 H19_3 119.7 . . ?
C16_3 N19_3 H19_3 119.7 . . ?
O21_3 C20_3 N19_3 131.3(10) . . ?
O21_3 C20_3 C23_3 121.4(9) . . ?
N19_3 C20_3 C23_3 106.6(8) . . ?
O21_3 C20_3 EU1 39.0(5) . . ?
N19_3 C20_3 EU1 166.2(5) . . ?
C23_3 C20_3 EU1 85.4(5) . . ?
C20_3 O21_3 EU1 123.6(7) . . ?
C23_3 N22_3 C27_3 120.0 . . ?
C23_3 N22_3 EU1 119.0(4) . . ?
C27_3 N22_3 EU1 120.8(4) . . ?
N22_3 C23_3 C24_3 120.0 . . ?
N22_3 C23_3 C20_3 108.0(6) . . ?
C24_3 C23_3 C20_3 131.9(6) . . ?
C23_3 C24_3 C25_3 120.0 . . ?
C23_3 C24_3 H24_3 120.0 . . ?
C25_3 C24_3 H24_3 120.0 . . ?
C26_3 C25_3 C24_3 120.0 . . ?
C26_3 C25_3 H25_3 120.0 . . ?
C24_3 C25_3 H25_3 120.0 . . ?
C25_3 C26_3 C27_3 120.0 . . ?
C25_3 C26_3 H26_3 120.0 . . ?
C27_3 C26_3 H26_3 120.0 . . ?
C26_3 C27_3 N22_3 120.0 . . ?
C26_3 C27_3 C28_3 135.2(7) . . ?
N22_3 C27_3 C28_3 104.7(7) . . ?
C28_3 O29_3 EU1 123.4(12) . . ?
C28_3 N30_3 C31_3 122.9(14) . . ?
C28_3 N30_3 H30_3 118.5 . . ?
C31_3 N30_3 H30_3 118.5 . . ?
C31_3 C32_3 H32A_3 109.5 . . ?
C31_3 C32_3 H32B_3 109.5 . . ?
H32A_3 C32_3 H32B_3 109.5 . . ?
C31_3 C32_3 H32C_3 109.5 . . ?
H32A_3 C32_3 H32C_3 109.5 . . ?
H32B_3 C32_3 H32C_3 109.5 . . ?
C31_3 C33_3 H33A_3 109.5 . . ?
C31_3 C33_3 H33B_3 109.5 . . ?
H33A_3 C33_3 H33B_3 109.5 . . ?
C31_3 C33_3 H33C_3 109.5 . . ?
H33A_3 C33_3 H33C_3 109.5 . . ?
H33B_3 C33_3 H33C_3 109.5 . . ?
N30_3 C31_3 C33_3 103.7(16) . . ?
N30_3 C31_3 C32_3 98.0(14) . . ?
C33_3 C31_3 C32_3 102.0(16) . . ?
N30_3 C31_3 H31_3 116.8 . . ?
C33_3 C31_3 H31_3 116.8 . . ?
C32_3 C31_3 H31_3 116.8 . . ?
O29_3 C28_3 N30_3 124.8(17) . . ?
O29_3 C28_3 C27_3 125.9(14) . . ?
N30_3 C28_3 C27_3 108.4(12) . . ?
O29_3 C28_3 EU1 38.9(8) . . ?
N30_3 C28_3 EU1 162.5(12) . . ?
C27_3 C28_3 EU1 87.1(7) . . ?

loop_
_geom_bond_atom_site_label_1
_geom_bond_atom_site_label_2
_geom_bond_distance
_geom_bond_site_symmetry_2
_geom_bond_publ_flag
EU1 O29_3 2.377(8) . ?
EU1 O128_1 2.402(8) . ?
EU1 O21_3 2.409(6) . ?
EU1 O29_1 2.431(7) 3_665 ?
EU1 O21_1 2.433(7) 3_665 ?
EU1 O120_1 2.455(7) . ?
EU1 N121_1 2.514(6) . ?
EU1 N22_3 2.529(6) . ?
EU1 N22_1 2.558(6) 3_665 ?
EU1 C28_3 3.162(14) . ?
EU1 C20_3 3.190(11) . ?
EU1 C127_1 3.228(17) . ?
EU2 O95_1 2.387(8) . ?
EU2 O87_1 2.407(7) . ?
EU2 O29_2 2.416(9) . ?
EU2 O54_1 2.444(8) 3_665 ?
EU2 O62_1 2.450(8) 3_665 ?
EU2 O21_2 2.480(7) . ?
EU2 N55_1 2.505(7) 3_665 ?
EU2 N88_1 2.535(6) . ?
EU2 N22_2 2.537(7) . ?
EU2 C28_2 3.138(17) . ?
EU2 C94_1 3.234(14) . ?
EU2 C20_2 3.247(14) . ?
N1_1 C2_1 1.4200 . ?
N1_1 C5_1 1.4200 . ?
C2_1 C105_1 1.357(11) . ?
C2_1 C3_1 1.4200 . ?
C3_1 C4_1 1.4200 . ?
C3_1 H3_1 0.9300 . ?
C4_1 C5_1 1.4200 . ?
C4_1 H4_1 0.9300 . ?
C5_1 C6_1 1.349(11) . ?
C6_1 C35_1 1.386(11) . ?
C6_1 C7_1 1.519(11) . ?
C7_1 C8_1 1.3900 . ?
C7_1 C12_1 1.3900 . ?
C8_1 C9_1 1.3900 . ?
C8_1 H8_1 0.9300 . ?
C9_1 C10_1 1.3900 . ?
C9_1 H9_1 0.9300 . ?
C10_1 C11_1 1.3900 . ?
C10_1 C13_1 1.524(7) . ?
C11_1 C12_1 1.3900 . ?
C11_1 H11_1 0.9300 . ?
C12_1 H12_1 0.9300 . ?
C13_1 C14_1 1.3900 . ?
C13_1 C18_1 1.3900 . ?
C14_1 C15_1 1.3900 . ?
C14_1 H14_1 0.9300 . ?
C15_1 C16_1 1.3900 . ?
C15_1 H15_1 0.9300 . ?
C16_1 C17_1 1.3900 . ?
C16_1 N19_1 1.436(9) . ?
C17_1 C18_1 1.3900 . ?
C17_1 H17_1 0.9300 . ?
C18_1 H18_1 0.9300 . ?
N19_1 C20_1 1.351(11) . ?
N19_1 H19_1 0.8600 . ?
C20_1 O21_1 1.172(10) . ?
C20_1 C23_1 1.491(13) . ?
C20_1 EU1 3.249(13) 4_465 ?
O21_1 EU1 2.433(7) 4_465 ?
N22_1 C23_1 1.3900 . ?
N22_1 C27_1 1.3900 . ?
N22_1 EU1 2.557(6) 4_465 ?
C23_1 C24_1 1.3900 . ?
C24_1 C25_1 1.3900 . ?
C24_1 H24_1 0.9300 . ?
C25_1 C26_1 1.3900 . ?
C25_1 H25_1 0.9300 . ?
C26_1 C27_1 1.3900 . ?
C26_1 H26_1 0.9300 . ?
C27_1 C28_1 1.531(14) . ?
C28_1 O29_1 1.189(11) . ?
C28_1 N30_1 1.348(11) . ?
C28_1 EU1 3.267(12) 4_465 ?
O29_1 EU1 2.431(7) 4_465 ?
N30_1 C31_1 1.453(13) . ?
N30_1 H30_1 0.8600 . ?
C31_1 C32_1 1.526(14) . ?
C31_1 C33_1 1.558(15) . ?
C31_1 H31_1 0.9800 . ?
C32_1 H32A_1 0.9600 . ?
C32_1 H32B_1 0.9600 . ?
C32_1 H32C_1 0.9600 . ?
C33_1 H33A_1 0.9600 . ?
C33_1 H33B_1 0.9600 . ?
C33_1 H33C_1 0.9600 . ?
N34_1 C38_1 1.4200 . ?
N34_1 C35_1 1.4200 . ?
N34_1 H34_1 0.8600 . ?
C35_1 C36_1 1.4200 . ?
C36_1 C37_1 1.4200 . ?
C36_1 H36_1 0.9300 . ?
C37_1 C38_1 1.4200 . ?
C37_1 H37_1 0.9300 . ?
C38_1 C39_1 1.362(10) . ?
C39_1 C68_1 1.339(10) . ?
C39_1 C40_1 1.547(11) . ?
C40_1 C41_1 1.3900 . ?
C40_1 C45_1 1.3900 . ?
C41_1 C42_1 1.3900 . ?
C41_1 H41_1 0.9300 . ?
C42_1 C43_1 1.3900 . ?
C42_1 H42_1 0.9300 . ?
C43_1 C44_1 1.3900 . ?
C43_1 C46_1 1.501(7) . ?
C44_1 C45_1 1.3900 . ?
C44_1 H44_1 0.9300 . ?
C45_1 H45_1 0.9300 . ?
C46_1 C47_1 1.3900 . ?
C46_1 C51_1 1.3900 . ?
C47_1 C48_1 1.3900 . ?
C47_1 H47_1 0.9300 . ?
C48_1 C49_1 1.3900 . ?
C48_1 H48_1 0.9300 . ?
C49_1 C50_1 1.3900 . ?
C49_1 N52_1 1.433(9) . ?
C50_1 C51_1 1.3900 . ?
C50_1 H50_1 0.9300 . ?
C51_1 H51_1 0.9300 . ?
N52_1 C53_1 1.328(12) . ?
N52_1 H52_1 0.8600 . ?
C53_1 O54_1 1.183(11) . ?
C53_1 C56_1 1.477(12) . ?
C53_1 EU2 3.264(15) 4_465 ?
O54_1 EU2 2.444(8) 4_465 ?
N55_1 C56_1 1.3900 . ?
N55_1 C60_1 1.3900 . ?
N55_1 EU2 2.505(7) 4_465 ?
C56_1 C57_1 1.3900 . ?
C57_1 C58_1 1.3900 . ?
C57_1 H57_1 0.9300 . ?
C58_1 C59_1 1.3900 . ?
C58_1 H58_1 0.9300 . ?
C59_1 C60_1 1.3900 . ?
C59_1 H59_1 0.9300 . ?
C60_1 C61_1 1.451(16) . ?
C61_1 O62_1 1.221(13) . ?
C61_1 N63_1 1.346(12) . ?
C61_1 EU2 3.263(15) 4_465 ?
O62_1 EU2 2.450(8) 4_465 ?
N63_1 C64_1 1.501(11) . ?
N63_1 H63_1 0.8600 . ?
C64_1 C66_1 1.566(15) . ?
C64_1 C65_1 1.770(17) . ?
C64_1 H64_1 0.9800 . ?
C65_1 H65A_1 0.9600 . ?
C65_1 H65B_1 0.9600 . ?
C65_1 H65C_1 0.9600 . ?
C66_1 H66A_1 0.9600 . ?
C66_1 H66B_1 0.9600 . ?
C66_1 H66C_1 0.9600 . ?
N67_1 C68_1 1.4200 . ?
N67_1 C71_1 1.4200 . ?
C68_1 C69_1 1.4200 . ?
C69_1 C70_1 1.4200 . ?
C69_1 H69_1 0.9300 . ?
C70_1 C71_1 1.4200 . ?
C70_1 H70_1 0.9300 . ?
C71_1 C72_1 1.346(11) . ?
C72_1 C101_1 1.420(11) . ?
C72_1 C73_1 1.469(10) . ?
C73_1 C74_1 1.3900 . ?
C73_1 C78_1 1.3900 . ?
C74_1 C75_1 1.3900 . ?
C74_1 H74_1 0.9300 . ?
C75_1 C76_1 1.3900 . ?
C75_1 H75_1 0.9300 . ?
C76_1 C77_1 1.3900 . ?
C76_1 C79_1 1.503(7) . ?
C77_1 C78_1 1.3900 . ?
C77_1 H77_1 0.9300 . ?
C78_1 H78_1 0.9300 . ?
C79_1 C80_1 1.3900 . ?
C79_1 C84_1 1.3900 . ?
C80_1 C81_1 1.3900 . ?
C80_1 H80_1 0.9300 . ?
C81_1 C82_1 1.3900 . ?
C81_1 H81_1 0.9300 . ?
C82_1 C83_1 1.3900 . ?
C82_1 N85_1 1.448(8) . ?
C83_1 C84_1 1.3900 . ?
C83_1 H83_1 0.9300 . ?
C84_1 H84_1 0.9300 . ?
N85_1 C86_1 1.317(10) . ?
N85_1 H85_1 0.8600 . ?
C86_1 O87_1 1.174(10) . ?
C86_1 C89_1 1.564(12) . ?
N88_1 C89_1 1.3900 . ?
N88_1 C93_1 1.3900 . ?
C89_1 C90_1 1.3900 . ?
C90_1 C91_1 1.3900 . ?
C90_1 H90_1 0.9300 . ?
C91_1 C92_1 1.3900 . ?
C91_1 H91_1 0.9300 . ?
C92_1 C93_1 1.3900 . ?
C92_1 H92_1 0.9300 . ?
C93_1 C94_1 1.495(16) . ?
O95_1 C94_1 1.191(13) . ?
C94_1 N96_1 1.393(13) . ?
C99_1 C97_1 1.606(17) . ?
C99_1 H99A_1 0.9600 . ?
C99_1 H99B_1 0.9600 . ?
C99_1 H99C_1 0.9600 . ?
C98_1 C97_1 1.730(19) . ?
C98_1 H98A_1 0.9600 . ?
C98_1 H98B_1 0.9600 . ?
C98_1 H98C_1 0.9600 . ?
C97_1 N96_1 1.500(12) . ?
C97_1 H97_1 0.9800 . ?
N96_1 H96_1 0.8600 . ?
N100_1 C101_1 1.4200 . ?
N100_1 C104_1 1.4200 . ?
N100_1 H100_1 0.8600 . ?
C101_1 C102_1 1.4200 . ?
C102_1 C103_1 1.4200 . ?
C102_1 H102_1 0.9300 . ?
C103_1 C104_1 1.4200 . ?
C103_1 H103_1 0.9300 . ?
C104_1 C105_1 1.355(11) . ?
C105_1 C106_1 1.549(11) . ?
C106_1 C107_1 1.3900 . ?
C106_1 C111_1 1.3900 . ?
C107_1 C108_1 1.3900 . ?
C107_1 H107_1 0.9300 . ?
C108_1 C109_1 1.3900 . ?
C108_1 H108_1 0.9300 . ?
C109_1 C110_1 1.3900 . ?
C109_1 C112_1 1.515(7) . ?
C110_1 C111_1 1.3900 . ?
C110_1 H110_1 0.9300 . ?
C111_1 H111_1 0.9300 . ?
C112_1 C113_1 1.3900 . ?
C112_1 C117_1 1.3900 . ?
C113_1 C114_1 1.3900 . ?
C113_1 H113_1 0.9300 . ?
C114_1 C115_1 1.3900 . ?
C114_1 H114_1 0.9300 . ?
C115_1 C116_1 1.3900 . ?
C115_1 N118_1 1.442(9) . ?
C116_1 C117_1 1.3900 . ?
C116_1 H116_1 0.9300 . ?
C117_1 H117_1 0.9300 . ?
N118_1 C119_1 1.278(12) . ?
N118_1 H118_1 0.8600 . ?
C119_1 O120_1 1.146(11) . ?
C119_1 C122_1 1.530(10) . ?
N121_1 C122_1 1.3900 . ?
N121_1 C126_1 1.3900 . ?
C122_1 C123_1 1.3900 . ?
C123_1 C124_1 1.3900 . ?
C123_1 H123_1 0.9300 . ?
C124_1 C125_1 1.3900 . ?
C124_1 H124_1 0.9300 . ?
C125_1 C126_1 1.3900 . ?
C125_1 H125_1 0.9300 . ?
C126_1 C127_1 1.503(16) . ?
O128_1 C127_1 1.207(13) . ?
C127_1 N129_1 1.369(15) . ?
N129_1 C130_1 1.485(14) . ?
N129_1 H129_1 0.8600 . ?
C130_1 C131_1 1.528(16) . ?
C130_1 C132_1 1.532(15) . ?
C130_1 H130_1 0.9800 . ?
C131_1 H13A_1 0.9600 . ?
C131_1 H13B_1 0.9600 . ?
C131_1 H13C_1 0.9600 . ?
C132_1 H13D_1 0.9600 . ?
C132_1 H13E_1 0.9600 . ?
C132_1 H13F_1 0.9600 . ?
N1_2 C2_2 1.4200 . ?
N1_2 C5_2 1.4200 . ?
N1_2 H1_2 0.8600 . ?
C2_2 C6_2 1.391(9) 3_665 ?
C2_2 C3_2 1.4200 . ?
C3_2 C4_2 1.4200 . ?
C3_2 H3_2 0.9300 . ?
C4_2 C5_2 1.4200 . ?
C4_2 H4_2 0.9300 . ?
C5_2 C6_2 1.347(10) . ?
C6_2 C2_2 1.392(16) 4_465 ?
C6_2 C7_2 1.519(10) . ?
C7_2 C8_2 1.3900 . ?
C7_2 C12_2 1.3900 . ?
C8_2 C9_2 1.3900 . ?
C8_2 H8_2 0.9300 . ?
C9_2 C10_2 1.3900 . ?
C9_2 H9_2 0.9300 . ?
C10_2 C11_2 1.3900 . ?
C10_2 C13_2 1.515(7) . ?
C11_2 C12_2 1.3900 . ?
C11_2 H11_2 0.9300 . ?
C12_2 H12_2 0.9300 . ?
C13_2 C14_2 1.3900 . ?
C13_2 C18_2 1.3900 . ?
C14_2 C15_2 1.3900 . ?
C14_2 H14_2 0.9300 . ?
C15_2 C16_2 1.3900 . ?
C15_2 H15_2 0.9300 . ?
C16_2 C17_2 1.3900 . ?
C16_2 N19_2 1.449(9) . ?
C17_2 C18_2 1.3900 . ?
C17_2 H17_2 0.9300 . ?
C18_2 H18_2 0.9300 . ?
N19_2 C20_2 1.334(12) . ?
N19_2 H19_2 0.8600 . ?
C20_2 O21_2 1.110(11) . ?
C20_2 C23_2 1.499(12) . ?
N22_2 C23_2 1.3900 . ?
N22_2 C27_2 1.3900 . ?
C23_2 C24_2 1.3900 . ?
C24_2 C25_2 1.3900 . ?
C24_2 H24_2 0.9300 . ?
C25_2 C26_2 1.3900 . ?
C25_2 H25_2 0.9300 . ?
C26_2 C27_2 1.3900 . ?
C26_2 H26_2 0.9300 . ?
C27_2 C28_2 1.431(14) . ?
C28_2 O29_2 1.145(13) . ?
C28_2 N30_2 1.435(14) . ?
N30_2 C31_2 1.430(15) . ?
N30_2 H30_2 0.8600 . ?
C31_2 C32_2 1.542(16) . ?
C31_2 C33_2 1.591(17) . ?
C31_2 H31_2 0.9800 . ?
C32_2 H32A_2 0.9600 . ?
C32_2 H32B_2 0.9600 . ?
C32_2 H32C_2 0.9600 . ?
C33_2 H33A_2 0.9600 . ?
C33_2 H33B_2 0.9600 . ?
C33_2 H33C_2 0.9600 . ?
N1_3 C5_3 1.4200 . ?
N1_3 C2_3 1.4200 . ?
N1_3 H1_3 0.8600 . ?
C2_3 C6_3 1.375(8) 3_665 ?
C2_3 C3_3 1.4200 . ?
C3_3 C4_3 1.4200 . ?
C3_3 H3_3 0.9300 . ?
C4_3 C5_3 1.4200 . ?
C4_3 H4_3 0.9300 . ?
C5_3 C6_3 1.351(8) . ?
C6_3 C2_3 1.375(13) 4_465 ?
C6_3 C7_3 1.514(8) . ?
C7_3 C8_3 1.3900 . ?
C7_3 C12_3 1.3900 . ?
C8_3 C9_3 1.3900 . ?
C8_3 H8_3 0.9300 . ?
C9_3 C10_3 1.3900 . ?
C9_3 H9_3 0.9300 . ?
C10_3 C11_3 1.3900 . ?
C10_3 C13_3 1.503(6) . ?
C11_3 C12_3 1.3900 . ?
C11_3 H11_3 0.9300 . ?
C12_3 H12_3 0.9300 . ?
C13_3 C14_3 1.3900 . ?
C13_3 C18_3 1.3900 . ?
C14_3 C15_3 1.3900 . ?
C14_3 H14_3 0.9300 . ?
C15_3 C16_3 1.3900 . ?
C15_3 H15_3 0.9300 . ?
C16_3 C17_3 1.3900 . ?
C16_3 N19_3 1.463(7) . ?
C17_3 C18_3 1.3900 . ?
C17_3 H17_3 0.9300 . ?
C18_3 H18_3 0.9300 . ?
N19_3 C20_3 1.362(10) . ?
N19_3 H19_3 0.8600 . ?
C20_3 O21_3 1.146(9) . ?
C20_3 C23_3 1.533(10) . ?
N22_3 C23_3 1.3900 . ?
N22_3 C27_3 1.3900 . ?
C23_3 C24_3 1.3900 . ?
C24_3 C25_3 1.3900 . ?
C24_3 H24_3 0.9300 . ?
C25_3 C26_3 1.3900 . ?
C25_3 H25_3 0.9300 . ?
C26_3 C27_3 1.3900 . ?
C26_3 H26_3 0.9300 . ?
C27_3 C28_3 1.555(18) . ?
O29_3 C28_3 1.152(13) . ?
N30_3 C28_3 1.428(13) . ?
N30_3 C31_3 1.516(14) . ?
N30_3 H30_3 0.8600 . ?
C32_3 C31_3 1.655(17) . ?
C32_3 H32A_3 0.9600 . ?
C32_3 H32B_3 0.9600 . ?
C32_3 H32C_3 0.9600 . ?
C33_3 C31_3 1.534(17) . ?
C33_3 H33A_3 0.9600 . ?
C33_3 H33B_3 0.9600 . ?
C33_3 H33C_3 0.9600 . ?
C31_3 H31_3 0.9800 . ?
